data_7121531
loop_
_publ_author_name
'Mateus, Pedro'
'Wicher, Barbara'
'Ferrand, Yann'
'Huc, Ivan'

_publ_section_title
;
 Carbohydrate binding through first- and second-sphere coordination within
 aromatic oligoamide metallofoldamers
;
_journal_name_full 'Chemical Communications'
_journal_paper_doi 10.1039/C8CC02360C
_journal_year 2018
_chemical_formula_moiety 'C199 H197 N41 O34 Cu, C6 H12 O6, 3(H2 O), 2(C F3 O3 S), C H4 O, 5.5(C H Cl3)'
_chemical_formula_sum 'C213.5 H224.5 Cl16.5 Cu F6 N41 O50 S2'
_chemical_formula_weight 4991.41
_space_group_crystal_system triclinic
_space_group_IT_number 2
_space_group_name_Hall '-P 1'
_space_group_name_H-M_alt 'P -1'
_symmetry_space_group_name_Hall '-P 1'
_symmetry_space_group_name_H-M 'P -1'
_atom_sites_solution_hydrogens mixed
_audit_creation_method SHELXL-2016/4
_audit_update_record
;
2018-03-23 deposited with the CCDC.
2018-04-19 downloaded from the CCDC.
;
_cell_angle_alpha 115.13(3)
_cell_angle_beta 109.03(3)
_cell_angle_gamma 92.21(3)
_cell_formula_units_Z 2
_cell_length_a 22.943(5)
_cell_length_b 25.222(5)
_cell_length_c 27.356(6)
_cell_measurement_reflns_used 60570
_cell_measurement_temperature 100(2)
_cell_measurement_theta_max 24.88
_cell_measurement_theta_min 0.80
_cell_volume 13255(7)
_computing_cell_refinement 'XDS (W. Kabsch, 2010)'
_computing_data_collection 'X-nemo ESRF FIP'
_computing_data_reduction 'XDS (W. Kabsch, 2010)'
_computing_publication_material 'SHELXL-2016/4 (Sheldrick, 2016)'
_computing_structure_refinement 'SHELXL-2016/4 (Sheldrick, 2016)'
_computing_structure_solution 'SHELXT 2014/5 (Sheldrick, 2014)'
_diffrn_ambient_temperature 100(2)
_diffrn_detector_area_resol_mean 0
_diffrn_measured_fraction_theta_full 0.926
_diffrn_measured_fraction_theta_max 0.926
_diffrn_measurement_device_type BM30
_diffrn_measurement_method 'phi scan'
_diffrn_radiation_type synchrotron
_diffrn_radiation_wavelength 0.7222
_diffrn_reflns_av_R_equivalents 0.0634
_diffrn_reflns_av_unetI/netI 0.0506
_diffrn_reflns_Laue_measured_fraction_full 0.926
_diffrn_reflns_Laue_measured_fraction_max 0.926
_diffrn_reflns_limit_h_max 26
_diffrn_reflns_limit_h_min -26
_diffrn_reflns_limit_k_max 29
_diffrn_reflns_limit_k_min -29
_diffrn_reflns_limit_l_max 31
_diffrn_reflns_limit_l_min -31
_diffrn_reflns_number 164227
_diffrn_reflns_point_group_measured_fraction_full 0.926
_diffrn_reflns_point_group_measured_fraction_max 0.926
_diffrn_reflns_theta_full 25.222
_diffrn_reflns_theta_max 25.222
_diffrn_reflns_theta_min 0.948
_diffrn_source 'ESRF FIP, BM30'
_exptl_absorpt_coefficient_mu 0.343
_exptl_absorpt_correction_type none
_exptl_crystal_colour yellow
_exptl_crystal_density_diffrn 1.251
_exptl_crystal_description plate
_exptl_crystal_F_000 5176
_exptl_crystal_recrystallization_method 'Re-crystallisation from solvent'
_exptl_crystal_size_max 0.100
_exptl_crystal_size_mid 0.050
_exptl_crystal_size_min 0.020
_refine_diff_density_max 1.319
_refine_diff_density_min -1.077
_refine_diff_density_rms 0.118
_refine_ls_extinction_method none
_refine_ls_goodness_of_fit_ref 1.019
_refine_ls_hydrogen_treatment constr
_refine_ls_matrix_type full
_refine_ls_number_parameters 2981
_refine_ls_number_reflns 42281
_refine_ls_number_restraints 77
_refine_ls_restrained_S_all 1.018
_refine_ls_R_factor_all 0.1037
_refine_ls_R_factor_gt 0.0905
_refine_ls_shift/su_max 0.001
_refine_ls_shift/su_mean 0.000
_refine_ls_structure_factor_coef Fsqd
_refine_ls_weighting_details 'w=1/[\s^2^(Fo^2^)+(0.1690P)^2^+38.3811P] where P=(Fo^2^+2Fc^2^)/3'
_refine_ls_weighting_scheme calc
_refine_ls_wR_factor_gt 0.2660
_refine_ls_wR_factor_ref 0.2792
_reflns_Friedel_coverage 0.000
_reflns_number_gt 34417
_reflns_number_total 42281
_reflns_threshold_expression 'I > 2\s(I)'
_cod_data_source_file c8cc02360c2.cif
_cod_data_source_block L2Cu_man_sq
_cod_original_cell_volume 13255(6)
_cod_original_formula_sum 'C213.50 H224.50 Cl16.50 Cu F6 N41 O50 S2'
_cod_database_code 7121531
_shelx_shelxl_version_number 2016/4
_shelx_space_group_comment
;
The symmetry employed for this shelxl refinement is uniquely defined
by the following loop, which should always be used as a source of
symmetry information in preference to the above space-group names.
They are only intended as comments.
;
_shelx_estimated_absorpt_t_min 0.966
_shelx_estimated_absorpt_t_max 0.993

loop_
_space_group_symop_operation_xyz
'x, y, z'
'-x, -y, -z'

loop_
_atom_site_label
_atom_site_type_symbol
_atom_site_fract_x
_atom_site_fract_y
_atom_site_fract_z
_atom_site_U_iso_or_equiv
_atom_site_adp_type
_atom_site_occupancy
_atom_site_site_symmetry_order
_atom_site_calc_flag
_atom_site_refinement_flags_posn
_atom_site_refinement_flags_adp
_atom_site_refinement_flags_occupancy
_atom_site_disorder_assembly
_atom_site_disorder_group
CU1 Cu 0.11099(2) 0.32773(2) 0.49692(3) 0.02981(15) Uani 1 1 d . . . . .
C1A C 0.0701(2) -0.0177(2) 0.3865(3) 0.0423(12) Uani 1 1 d . . . . .
C2A C 0.0331(3) -0.0282(3) 0.3322(3) 0.0509(14) Uani 1 1 d . . . . .
H2A H 0.043658 -0.046936 0.304675 0.061 Uiso 1 1 calc R U . . .
C3A C -0.0232(3) -0.0072(3) 0.3225(3) 0.0543(15) Uani 1 1 d . . . . .
H3A H -0.048877 -0.014202 0.284372 0.065 Uiso 1 1 calc R U . . .
C4A C -0.0409(3) 0.0232(3) 0.3682(3) 0.0494(14) Uani 1 1 d . . . . .
H4A H -0.079879 0.035901 0.361275 0.059 Uiso 1 1 calc R U . . .
C5A C -0.0025(2) 0.0360(2) 0.4252(3) 0.0411(12) Uani 1 1 d . . . . .
C6A C -0.0184(2) 0.0704(2) 0.4738(3) 0.0427(13) Uani 1 1 d . . . . .
C7A C 0.0200(2) 0.0807(2) 0.5284(3) 0.0420(12) Uani 1 1 d . . . . .
H7A H 0.009226 0.101830 0.561268 0.050 Uiso 1 1 calc R U . . .
C8A C 0.0754(2) 0.0592(2) 0.5341(3) 0.0407(12) Uani 1 1 d . . . . .
C9A C 0.0551(2) 0.0154(2) 0.4361(3) 0.0397(12) Uani 1 1 d . . . . .
C10A C 0.1192(2) 0.0732(2) 0.5949(3) 0.0414(12) Uani 1 1 d . . . . .
C11A C 0.2244(2) 0.0586(2) 0.6432(3) 0.0413(12) Uani 1 1 d . . . . .
C12A C 0.2222(3) 0.0661(2) 0.6956(3) 0.0475(13) Uani 1 1 d . . . . .
H12A H 0.185454 0.074697 0.703760 0.057 Uiso 1 1 calc R U . . .
C13A C 0.2743(3) 0.0611(3) 0.7366(3) 0.0489(13) Uani 1 1 d . . . . .
H13A H 0.272254 0.066992 0.772640 0.059 Uiso 1 1 calc R U . . .
C14A C 0.3279(3) 0.0481(3) 0.7269(3) 0.0482(13) Uani 1 1 d . . . . .
H14A H 0.361874 0.043906 0.755302 0.058 Uiso 1 1 calc R U . . .
C15A C 0.3323(3) 0.0409(2) 0.6742(2) 0.0405(12) Uani 1 1 d . . . . .
C16A C 0.3847(3) 0.0260(2) 0.6591(3) 0.0429(12) Uani 1 1 d . . . . .
C17A C 0.3845(3) 0.0170(2) 0.6061(3) 0.0446(13) Uani 1 1 d . . . . .
H17A H 0.419058 0.005483 0.595101 0.054 Uiso 1 1 calc R U . . .
C18A C 0.3307(2) 0.0256(2) 0.5681(2) 0.0395(12) Uani 1 1 d . . . . .
C19A C 0.2811(2) 0.0470(2) 0.6323(2) 0.0406(12) Uani 1 1 d . . . . .
C20A C 0.3311(3) 0.0185(3) 0.5108(3) 0.0456(13) Uani 1 1 d . . . . .
C21A C 0.2786(2) 0.0497(2) 0.4350(2) 0.0421(12) Uani 1 1 d . . . . .
C22A C 0.3099(3) 0.0264(3) 0.3984(3) 0.0513(14) Uani 1 1 d . . . . .
H22A H 0.345255 0.009601 0.409322 0.062 Uiso 1 1 calc R U . . .
C23A C 0.2896(3) 0.0275(3) 0.3443(3) 0.0550(15) Uani 1 1 d . . . . .
H23A H 0.312307 0.011961 0.319610 0.066 Uiso 1 1 calc R U . . .
C24A C 0.2385(3) 0.0502(3) 0.3262(3) 0.0534(15) Uani 1 1 d . . . . .
H24A H 0.224921 0.048827 0.288839 0.064 Uiso 1 1 calc R U . . .
C25A C 0.2060(3) 0.0756(2) 0.3636(3) 0.0444(13) Uani 1 1 d . . . . .
C26A C 0.1520(3) 0.1002(3) 0.3487(2) 0.0469(14) Uani 1 1 d . . . . .
C27A C 0.1244(3) 0.1249(2) 0.3879(3) 0.0442(13) Uani 1 1 d . . . . .
H27A H 0.087431 0.140119 0.378130 0.053 Uiso 1 1 calc R U . . .
C28A C 0.1516(2) 0.1276(2) 0.4428(2) 0.0411(12) Uani 1 1 d . . . . .
C29A C 0.2275(2) 0.0776(2) 0.4192(2) 0.0405(12) Uani 1 1 d . . . . .
C30A C 0.1247(2) 0.1584(2) 0.4873(2) 0.0372(12) Uani 1 1 d . . . . .
C31A C 0.1524(2) 0.2047(2) 0.5938(2) 0.0348(11) Uani 1 1 d . . . . .
C32A C 0.0982(2) 0.2277(2) 0.5972(3) 0.0410(13) Uani 1 1 d . . . . .
H32A H 0.066450 0.226001 0.563625 0.049 Uiso 1 1 calc R U . . .
C33A C 0.0924(2) 0.2526(2) 0.6502(3) 0.0451(13) Uani 1 1 d . . . . .
H33A H 0.056488 0.268946 0.653525 0.054 Uiso 1 1 calc R U . . .
C34A C 0.1381(2) 0.2544(2) 0.6991(3) 0.0445(13) Uani 1 1 d . . . . .
H34A H 0.134155 0.270421 0.735898 0.053 Uiso 1 1 calc R U . . .
C35A C 0.1910(2) 0.2308(2) 0.6907(2) 0.0397(12) Uani 1 1 d . . . . .
C36A C 0.2395(3) 0.2286(2) 0.7849(3) 0.0450(13) Uani 1 1 d . . . . .
C37A C 0.5983(2) 0.1600(2) 0.8274(2) 0.0389(11) Uani 1 1 d . . . . .
C38A C 0.6510(2) 0.1449(3) 0.5354(2) 0.0427(12) Uani 1 1 d . . . . .
C39A C 0.3396(2) 0.1891(2) 0.4063(2) 0.0303(10) Uani 1 1 d . . . . .
C40A C 0.2066(2) 0.2350(2) 0.3347(2) 0.0332(11) Uani 1 1 d . . . . .
C41A C 0.1571(2) 0.4004(2) 0.7205(2) 0.0319(10) Uani 1 1 d . . . . .
C42A C 0.3132(2) 0.3783(2) 0.7718(2) 0.0327(10) Uani 1 1 d . . . . .
C43A C 0.6136(2) 0.3093(2) 0.8859(2) 0.0335(10) Uani 1 1 d . . . . .
C44A C 0.6817(2) 0.2969(2) 0.6037(2) 0.0372(11) Uani 1 1 d . . . . .
C45A C 0.3357(2) 0.3647(2) 0.4400(2) 0.0300(10) Uani 1 1 d . . . . .
C46A C 0.2046(2) 0.5085(2) 0.6553(2) 0.0293(10) Uani 1 1 d . . . . .
C47A C 0.2335(2) 0.5232(2) 0.7189(2) 0.0295(10) Uani 1 1 d . . . . .
C48A C 0.1977(2) 0.5429(2) 0.7536(2) 0.0326(10) Uani 1 1 d . . . . .
H48A H 0.157131 0.550720 0.738947 0.039 Uiso 1 1 calc R U . . .
C49A C 0.2235(2) 0.5506(2) 0.8099(2) 0.0322(10) Uani 1 1 d . . . . .
C50A C 0.2845(2) 0.5405(2) 0.8306(2) 0.0344(10) Uani 1 1 d . . . . .
C51A C 0.3132(2) 0.5476(2) 0.8884(2) 0.0386(11) Uani 1 1 d . . . . .
H51A H 0.290799 0.557361 0.913705 0.046 Uiso 1 1 calc R U . . .
C52A C 0.3742(3) 0.5399(3) 0.9065(2) 0.0438(12) Uani 1 1 d . . . . .
H52A H 0.393326 0.543929 0.944701 0.053 Uiso 1 1 calc R U . . .
C53A C 0.4089(2) 0.5264(2) 0.8711(2) 0.0403(12) Uani 1 1 d . . . . .
H53A H 0.451120 0.522075 0.885607 0.048 Uiso 1 1 calc R U . . .
C54A C 0.3826(2) 0.5194(2) 0.8148(2) 0.0341(10) Uani 1 1 d . . . . .
C55A C 0.3182(2) 0.5247(2) 0.7932(2) 0.0297(10) Uani 1 1 d . . . . .
C56A C 0.4698(2) 0.4871(2) 0.7835(2) 0.0332(10) Uani 1 1 d . . . . .
C57A C 0.5006(2) 0.4857(2) 0.7420(2) 0.0308(10) Uani 1 1 d . . . . .
C58A C 0.5604(2) 0.4708(2) 0.7535(2) 0.0334(10) Uani 1 1 d . . . . .
H58A H 0.578694 0.462572 0.785387 0.040 Uiso 1 1 calc R U . . .
C59A C 0.5920(2) 0.4682(2) 0.7180(2) 0.0331(10) Uani 1 1 d . . . . .
C60A C 0.5623(2) 0.4778(2) 0.6688(2) 0.0313(10) Uani 1 1 d . . . . .
C61A C 0.5901(2) 0.4738(2) 0.6288(2) 0.0347(11) Uani 1 1 d . . . . .
H61A H 0.630421 0.463881 0.633818 0.042 Uiso 1 1 calc R U . . .
C62A C 0.5595(2) 0.4842(2) 0.5829(2) 0.0337(10) Uani 1 1 d . . . . .
H62A H 0.578316 0.480278 0.555615 0.040 Uiso 1 1 calc R U . . .
C63A C 0.5002(2) 0.5007(2) 0.5751(2) 0.0307(10) Uani 1 1 d . . . . .
H63A H 0.479634 0.508023 0.542996 0.037 Uiso 1 1 calc R U . . .
C64A C 0.4722(2) 0.5062(2) 0.6145(2) 0.0289(10) Uani 1 1 d . . . . .
C65A C 0.5019(2) 0.49349(19) 0.6619(2) 0.0283(9) Uani 1 1 d . . . . .
C66A C 0.3812(2) 0.5460(2) 0.5753(2) 0.0302(10) Uani 1 1 d . . . . .
C67A C 0.3327(2) 0.5786(2) 0.5952(2) 0.0305(10) Uani 1 1 d . . . . .
C68A C 0.2872(2) 0.5909(2) 0.5543(2) 0.0327(10) Uani 1 1 d . . . . .
H68A H 0.288248 0.581154 0.517014 0.039 Uiso 1 1 calc R U . . .
C69A C 0.2412(2) 0.6178(2) 0.5713(2) 0.0350(11) Uani 1 1 d . . . . .
C70A C 0.2439(2) 0.6367(2) 0.6291(2) 0.0354(11) Uani 1 1 d . . . . .
C71A C 0.1995(2) 0.6673(2) 0.6488(3) 0.0403(12) Uani 1 1 d . . . . .
H71A H 0.166038 0.674816 0.622776 0.048 Uiso 1 1 calc R U . . .
C72A C 0.2040(3) 0.6861(2) 0.7048(3) 0.0463(13) Uani 1 1 d . . . . .
H72A H 0.173475 0.705998 0.717533 0.056 Uiso 1 1 calc R U . . .
C73A C 0.2539(2) 0.6760(2) 0.7435(3) 0.0405(12) Uani 1 1 d . . . . .
H73A H 0.257201 0.689353 0.782633 0.049 Uiso 1 1 calc R U . . .
C74A C 0.2979(2) 0.6472(2) 0.7257(2) 0.0351(11) Uani 1 1 d . . . . .
C75A C 0.2947(2) 0.6253(2) 0.6678(2) 0.0319(10) Uani 1 1 d . . . . .
N1A N 0.1267(2) -0.0445(2) 0.3909(2) 0.0474(11) Uani 1 1 d . . . . .
N2A N 0.0948(2) 0.02863(18) 0.4912(2) 0.0397(10) Uani 1 1 d . . . . .
N3A N 0.1749(2) 0.05707(19) 0.5962(2) 0.0414(10) Uani 1 1 d . . . . .
H3AA H 0.180708 0.043838 0.563135 0.050 Uiso 1 1 calc R U . . .
N4A N 0.2807(2) 0.03994(19) 0.5799(2) 0.0400(10) Uani 1 1 d . . . . .
N5A N 0.2927(2) 0.0493(2) 0.4889(2) 0.0404(10) Uani 1 1 d . . . . .
H5A H 0.274136 0.071904 0.511351 0.049 Uiso 1 1 calc R U . . .
N6A N 0.20111(18) 0.10412(19) 0.45870(19) 0.0374(9) Uani 1 1 d . . . . .
N7A N 0.16326(18) 0.17555(19) 0.5425(2) 0.0376(10) Uani 1 1 d . . . . .
H7AA H 0.200958 0.167185 0.546975 0.045 Uiso 1 1 calc R U . . .
N8A N 0.19839(18) 0.20752(18) 0.6407(2) 0.0360(10) Uani 1 1 d . . . . .
N9A N 0.2415(2) 0.2296(2) 0.7365(2) 0.0409(10) Uani 1 1 d . . . . .
H9A H 0.278336 0.229478 0.733023 0.049 Uiso 1 1 calc R U . . .
N10A N 0.3438(2) 0.20867(19) 0.79757(19) 0.0384(10) Uani 1 1 d . . . . .
N11A N 0.4421(2) 0.18809(19) 0.80380(18) 0.0372(9) Uani 1 1 d . . . . .
N12A N 0.53880(19) 0.16937(19) 0.80537(19) 0.0380(10) Uani 1 1 d . . . . .
H12B H 0.529765 0.175731 0.774738 0.046 Uiso 1 1 calc R U . . .
N13A N 0.61409(18) 0.15671(18) 0.74279(18) 0.0355(9) Uani 1 1 d . . . . .
N14A N 0.62533(18) 0.15232(18) 0.66075(18) 0.0352(9) Uani 1 1 d . . . . .
N15A N 0.62886(19) 0.1491(2) 0.57786(19) 0.0398(10) Uani 1 1 d . . . . .
H15A H 0.591067 0.157342 0.572901 0.048 Uiso 1 1 calc R U . . .
N16A N 0.54830(19) 0.15988(19) 0.48812(19) 0.0368(9) Uani 1 1 d . . . . .
C17V C 0.4456(2) 0.1732(2) 0.4431(2) 0.0335(10) Uani 1 1 d . . . . .
N18A N 0.30080(18) 0.20901(18) 0.37110(18) 0.0332(9) Uani 1 1 d . . . . .
H18A H 0.310809 0.211305 0.343520 0.040 Uiso 1 1 calc R U . . .
N19A N 0.24625(17) 0.22564(18) 0.37776(18) 0.0328(9) Uani 1 1 d . . . . .
H19A H 0.237780 0.229918 0.408213 0.039 Uiso 1 1 calc R U . . .
N20A N 0.15428(18) 0.27564(17) 0.40145(17) 0.0306(9) Uani 1 1 d . . . . .
N21A N 0.11286(17) 0.30569(17) 0.41960(19) 0.0326(9) Uani 1 1 d . . . . .
N22A N 0.04985(17) 0.37010(17) 0.47095(18) 0.0320(9) Uani 1 1 d . . . . .
N23A N 0.10009(17) 0.37679(17) 0.57103(18) 0.0315(9) Uani 1 1 d . . . . .
N24A N 0.13318(17) 0.37576(17) 0.62008(18) 0.0313(9) Uani 1 1 d . . . . .
N25A N 0.21224(17) 0.38475(18) 0.71880(19) 0.0330(9) Uani 1 1 d . . . . .
H25A H 0.222224 0.377715 0.688468 0.040 Uiso 1 1 calc R U . . .
N26A N 0.25311(18) 0.38002(19) 0.76703(19) 0.0346(9) Uani 1 1 d . . . . .
H26A H 0.239915 0.378257 0.793220 0.041 Uiso 1 1 calc R U . . .
C27V C 0.4136(2) 0.3592(2) 0.8189(2) 0.0321(10) Uani 1 1 d . . . . .
N28A N 0.51323(17) 0.33592(17) 0.85489(18) 0.0313(9) Uani 1 1 d . . . . .
N29A N 0.61606(17) 0.31123(18) 0.83756(18) 0.0327(9) Uani 1 1 d . . . . .
H29A H 0.582021 0.318655 0.817051 0.039 Uiso 1 1 calc R U . . .
N30A N 0.64753(16) 0.30766(17) 0.76661(18) 0.0305(8) Uani 1 1 d . . . . .
N31A N 0.66864(17) 0.30299(18) 0.68930(19) 0.0337(9) Uani 1 1 d . . . . .
N32A N 0.62225(18) 0.30904(18) 0.58990(19) 0.0343(9) Uani 1 1 d . . . . .
H32B H 0.603557 0.312282 0.614186 0.041 Uiso 1 1 calc R U . . .
N33A N 0.53068(17) 0.32516(17) 0.53784(18) 0.0300(8) Uani 1 1 d . . . . .
N34A N 0.43616(17) 0.34408(17) 0.48970(17) 0.0292(8) Uani 1 1 d . . . . .
N35A N 0.32673(17) 0.39231(17) 0.49122(17) 0.0294(8) Uani 1 1 d . . . . .
H35A H 0.356691 0.395022 0.522566 0.035 Uiso 1 1 calc R U . . .
N36A N 0.27625(17) 0.43462(17) 0.55289(17) 0.0277(8) Uani 1 1 d . . . . .
N37A N 0.23919(16) 0.47951(18) 0.62476(17) 0.0295(8) Uani 1 1 d . . . . .
H37A H 0.272506 0.470819 0.644789 0.035 Uiso 1 1 calc R U . . .
N38A N 0.29216(17) 0.51504(17) 0.73697(17) 0.0277(8) Uani 1 1 d . . . . .
N39A N 0.41552(18) 0.50844(19) 0.77774(18) 0.0344(9) Uani 1 1 d . . . . .
H39A H 0.399776 0.515983 0.747982 0.041 Uiso 1 1 calc R U . . .
N40A N 0.47156(17) 0.49771(17) 0.69878(17) 0.0285(8) Uani 1 1 d . . . . .
N41A N 0.41662(17) 0.52748(17) 0.61350(18) 0.0306(8) Uani 1 1 d . . . . .
H41A H 0.402955 0.529043 0.640533 0.037 Uiso 1 1 calc R U . . .
N42A N 0.33732(17) 0.59387(17) 0.64873(18) 0.0304(9) Uani 1 1 d . . . . .
N43A N 0.3499(2) 0.64155(18) 0.77142(19) 0.0354(9) Uani 1 1 d . . . . .
O1A O 0.1478(2) -0.0540(2) 0.3530(2) 0.0643(12) Uani 1 1 d . . . . .
O2A O 0.1502(2) -0.0552(2) 0.4313(2) 0.0676(13) Uani 1 1 d . . . . .
O3A O 0.10342(18) 0.09590(17) 0.63650(19) 0.0485(9) Uani 1 1 d . . . . .
O4A O 0.3635(2) -0.0119(2) 0.4877(2) 0.0656(13) Uani 1 1 d . . . . .
O5A O 0.07028(16) 0.16718(16) 0.47322(18) 0.0472(9) Uani 1 1 d . . . . .
O6A O 0.19672(19) 0.2389(2) 0.80247(19) 0.0546(10) Uani 1 1 d . . . . .
O7A O 0.61877(17) 0.15586(18) 0.87264(17) 0.0471(9) Uani 1 1 d . . . . .
O8A O 0.70261(18) 0.1364(2) 0.5360(2) 0.0573(11) Uani 1 1 d . . . . .
O9A O 0.32734(15) 0.18281(15) 0.44419(15) 0.0355(8) Uani 1 1 d . . . . .
O10A O 0.21171(16) 0.22170(16) 0.28817(16) 0.0394(8) Uani 1 1 d . . . . .
O11A O 0.14176(15) 0.41326(17) 0.76216(16) 0.0419(9) Uani 1 1 d . . . . .
O12A O 0.33302(17) 0.3829(2) 0.73691(18) 0.0499(10) Uani 1 1 d . . . . .
O13A O 0.65438(15) 0.29781(16) 0.91953(16) 0.0400(8) Uani 1 1 d . . . . .
O14A O 0.71397(17) 0.2896(2) 0.57452(18) 0.0509(10) Uani 1 1 d . . . . .
O15A O 0.29545(16) 0.35259(15) 0.39248(15) 0.0373(8) Uani 1 1 d . . . . .
O16A O 0.15400(14) 0.52099(15) 0.63488(15) 0.0338(7) Uani 1 1 d . . . . .
O17A O 0.49401(16) 0.47063(17) 0.82027(16) 0.0404(8) Uani 1 1 d . . . . .
O18A O 0.38636(15) 0.53900(15) 0.53023(15) 0.0353(8) Uani 1 1 d . . . . .
O19A O 0.39774(16) 0.62896(18) 0.76308(16) 0.0438(9) Uani 1 1 d . . . . .
O20A O 0.34251(17) 0.65078(16) 0.81661(16) 0.0434(8) Uani 1 1 d . . . . .
C1B C 0.2971(3) 0.2118(2) 0.8167(2) 0.0419(12) Uani 1 1 d . . . . .
C2B C 0.2947(3) 0.1975(3) 0.8601(3) 0.0464(13) Uani 1 1 d . . . . .
H2B H 0.259827 0.202043 0.871902 0.056 Uiso 1 1 calc R U . . .
C3B C 0.3441(3) 0.1769(3) 0.8849(3) 0.0449(13) Uani 1 1 d . . . . .
C4B C 0.3958(3) 0.1733(2) 0.8670(2) 0.0406(12) Uani 1 1 d . . . . .
C5B C 0.4493(3) 0.1518(3) 0.8887(3) 0.0462(13) Uani 1 1 d . . . . .
H5B H 0.451542 0.138524 0.916853 0.055 Uiso 1 1 calc R U . . .
C6B C 0.4969(3) 0.1500(3) 0.8701(2) 0.0447(13) Uani 1 1 d . . . . .
H6B H 0.533122 0.136127 0.885120 0.054 Uiso 1 1 calc R U . . .
C7B C 0.4916(2) 0.1697(2) 0.8268(2) 0.0373(11) Uani 1 1 d . . . . .
C8B C 0.3936(2) 0.1901(2) 0.8234(2) 0.0379(11) Uani 1 1 d . . . . .
C9B C 0.6375(2) 0.1529(2) 0.7919(2) 0.0377(11) Uani 1 1 d . . . . .
C10B C 0.6974(2) 0.1401(2) 0.8131(2) 0.0417(12) Uani 1 1 d . . . . .
H10B H 0.711728 0.138388 0.848992 0.050 Uiso 1 1 calc R U . . .
C11B C 0.7338(3) 0.1304(3) 0.7815(3) 0.0471(13) Uani 1 1 d . . . . .
C12B C 0.7109(2) 0.1329(2) 0.7271(2) 0.0407(12) Uani 1 1 d . . . . .
C13B C 0.7428(2) 0.1214(2) 0.6895(2) 0.0433(13) Uani 1 1 d . . . . .
H13B H 0.782793 0.110829 0.699078 0.052 Uiso 1 1 calc R U . . .
C14B C 0.7173(2) 0.1253(3) 0.6392(3) 0.0432(12) Uani 1 1 d . . . . .
H14B H 0.738551 0.117080 0.612984 0.052 Uiso 1 1 calc R U . . .
C15B C 0.6575(2) 0.1423(2) 0.6268(2) 0.0368(11) Uani 1 1 d . . . . .
C16B C 0.6504(2) 0.1472(2) 0.7105(2) 0.0370(11) Uani 1 1 d . . . . .
C17B C 0.6040(2) 0.1530(2) 0.4867(2) 0.0398(12) Uani 1 1 d . . . . .
C18B C 0.6251(2) 0.1544(3) 0.4443(2) 0.0431(12) Uani 1 1 d . . . . .
H18B H 0.666233 0.148789 0.445905 0.052 Uiso 1 1 calc R U . . .
C19B C 0.5852(2) 0.1638(3) 0.4011(3) 0.0437(12) Uani 1 1 d . . . . .
C20B C 0.5223(2) 0.1690(2) 0.3981(2) 0.0347(11) Uani 1 1 d . . . . .
C21B C 0.4767(2) 0.1755(2) 0.3533(2) 0.0367(11) Uani 1 1 d . . . . .
H21B H 0.487208 0.177527 0.323228 0.044 Uiso 1 1 calc R U . . .
C22B C 0.4172(2) 0.1791(2) 0.3530(2) 0.0329(10) Uani 1 1 d . . . . .
C23B C 0.4012(2) 0.1798(2) 0.3989(2) 0.0299(10) Uani 1 1 d . . . . .
C24B C 0.5066(2) 0.1668(2) 0.4437(2) 0.0333(10) Uani 1 1 d . . . . .
C25B C 0.1552(2) 0.2653(2) 0.3505(2) 0.0307(10) Uani 1 1 d . . . . .
C26B C 0.1125(2) 0.2824(2) 0.3125(2) 0.0339(10) Uani 1 1 d . . . . .
H26B H 0.113302 0.273127 0.275309 0.041 Uiso 1 1 calc R U . . .
C27B C 0.0696(2) 0.3131(2) 0.3312(2) 0.0354(11) Uani 1 1 d . . . . .
H27B H 0.039378 0.325353 0.307156 0.042 Uiso 1 1 calc R U . . .
C28B C 0.0715(2) 0.3254(2) 0.3856(2) 0.0319(10) Uani 1 1 d . . . . .
C29B C 0.0322(2) 0.3618(2) 0.4162(2) 0.0319(10) Uani 1 1 d . . . . .
C30B C -0.0160(2) 0.3862(2) 0.3947(2) 0.0364(11) Uani 1 1 d . . . . .
H30B H -0.028381 0.381047 0.356007 0.044 Uiso 1 1 calc R U . . .
C31B C -0.0463(2) 0.4186(2) 0.4306(2) 0.0372(11) Uani 1 1 d . . . . .
H31B H -0.080349 0.435022 0.416113 0.045 Uiso 1 1 calc R U . . .
C32B C -0.0274(2) 0.4272(2) 0.4879(2) 0.0346(11) Uani 1 1 d . . . . .
H32C H -0.047722 0.449754 0.512796 0.042 Uiso 1 1 calc R U . . .
C33B C 0.0219(2) 0.4018(2) 0.5073(2) 0.0311(10) Uani 1 1 d . . . . .
C34B C 0.0509(2) 0.4045(2) 0.5661(2) 0.0308(10) Uani 1 1 d . . . . .
C35B C 0.0321(2) 0.4323(2) 0.6127(2) 0.0338(11) Uani 1 1 d . . . . .
H35B H -0.002235 0.452214 0.609608 0.041 Uiso 1 1 calc R U . . .
C36B C 0.0648(2) 0.4299(2) 0.6636(2) 0.0343(11) Uani 1 1 d . . . . .
H36B H 0.052755 0.446724 0.696267 0.041 Uiso 1 1 calc R U . . .
C37B C 0.1165(2) 0.4019(2) 0.6656(2) 0.0319(10) Uani 1 1 d . . . . .
C38B C 0.3554(2) 0.3687(2) 0.8212(2) 0.0304(10) Uani 1 1 d . . . . .
C39B C 0.3395(2) 0.3674(2) 0.8670(2) 0.0316(10) Uani 1 1 d . . . . .
C40B C 0.3813(2) 0.3549(2) 0.9083(2) 0.0344(10) Uani 1 1 d . . . . .
H40B H 0.370440 0.353856 0.938572 0.041 Uiso 1 1 calc R U . . .
C41B C 0.4403(2) 0.3438(2) 0.9053(2) 0.0326(10) Uani 1 1 d . . . . .
C42B C 0.4853(2) 0.3289(2) 0.9455(2) 0.0365(11) Uani 1 1 d . . . . .
C43B C 0.5410(2) 0.3187(2) 0.9397(2) 0.0347(11) Uani 1 1 d . . . . .
H43B H 0.571467 0.309073 0.966135 0.042 Uiso 1 1 calc R U . . .
C44B C 0.5527(2) 0.3227(2) 0.8940(2) 0.0326(10) Uani 1 1 d . . . . .
C45B C 0.4569(2) 0.3464(2) 0.8611(2) 0.0288(10) Uani 1 1 d . . . . .
C46B C 0.6631(2) 0.3035(2) 0.8152(2) 0.0318(10) Uani 1 1 d . . . . .
C47B C 0.7227(2) 0.2920(2) 0.8427(2) 0.0372(11) Uani 1 1 d . . . . .
H47B H 0.733206 0.291703 0.879163 0.045 Uiso 1 1 calc R U . . .
C48B C 0.7630(2) 0.2817(2) 0.8150(2) 0.0401(12) Uani 1 1 d . . . . .
H48B H 0.802473 0.273438 0.831898 0.048 Uiso 1 1 calc R U . . .
C49B C 0.7474(2) 0.2830(2) 0.7606(2) 0.0374(11) Uani 1 1 d . . . . .
C50B C 0.7844(2) 0.2701(2) 0.7264(2) 0.0395(12) Uani 1 1 d . . . . .
C51B C 0.7634(2) 0.2738(2) 0.6747(3) 0.0416(12) Uani 1 1 d . . . . .
H51B H 0.787105 0.264765 0.650531 0.050 Uiso 1 1 calc R U . . .
C52B C 0.7050(2) 0.2918(2) 0.6593(2) 0.0374(11) Uani 1 1 d . . . . .
C53B C 0.6885(2) 0.2983(2) 0.7391(2) 0.0331(10) Uani 1 1 d . . . . .
C54B C 0.5882(2) 0.3168(2) 0.5415(2) 0.0325(10) Uani 1 1 d . . . . .
C55B C 0.6147(2) 0.3170(2) 0.5015(2) 0.0371(11) Uani 1 1 d . . . . .
H55B H 0.656970 0.312585 0.507105 0.045 Uiso 1 1 calc R U . . .
C56B C 0.5789(2) 0.3235(2) 0.4557(2) 0.0388(11) Uani 1 1 d . . . . .
H56B H 0.595350 0.322742 0.427768 0.047 Uiso 1 1 calc R U . . .
C57B C 0.5166(2) 0.3316(2) 0.4488(2) 0.0322(10) Uani 1 1 d . . . . .
C58B C 0.4759(2) 0.3375(2) 0.4002(2) 0.0334(10) Uani 1 1 d . . . . .
C59B C 0.4164(2) 0.3468(2) 0.3984(2) 0.0348(11) Uani 1 1 d . . . . .
H59B H 0.387454 0.350337 0.366582 0.042 Uiso 1 1 calc R U . . .
C60B C 0.3999(2) 0.3509(2) 0.4444(2) 0.0308(10) Uani 1 1 d . . . . .
C61B C 0.4949(2) 0.3335(2) 0.4911(2) 0.0288(10) Uani 1 1 d . . . . .
C62B C 0.2747(2) 0.4167(2) 0.4990(2) 0.0284(10) Uani 1 1 d . . . . .
C63B C 0.2273(2) 0.4243(2) 0.4560(2) 0.0321(10) Uani 1 1 d . . . . .
H63B H 0.227222 0.411283 0.417907 0.038 Uiso 1 1 calc R U . . .
C64B C 0.1810(2) 0.4517(2) 0.4720(2) 0.0321(10) Uani 1 1 d . . . . .
H64B H 0.148459 0.458088 0.444270 0.038 Uiso 1 1 calc R U . . .
C65B C 0.1806(2) 0.4698(2) 0.5267(2) 0.0302(10) Uani 1 1 d . . . . .
H65B H 0.147839 0.487477 0.537054 0.036 Uiso 1 1 calc R U . . .
C66B C 0.2308(2) 0.4611(2) 0.5669(2) 0.0277(9) Uani 1 1 d . . . . .
O1W O 0.02470(15) 0.26249(16) 0.47354(16) 0.0402(8) Uani 1 1 d . . . . .
H1WA H 0.042812 0.234795 0.475711 0.060 Uiso 1 1 d R U . . .
H1WB H -0.006038 0.254035 0.442581 0.060 Uiso 1 1 d R U . . .
O2W O 0.17709(15) 0.29386(15) 0.52699(16) 0.0350(7) Uani 1 1 d . . . . .
H2WA H 0.202882 0.315182 0.561325 0.052 Uiso 1 1 d R U . . .
H2WB H 0.200642 0.281782 0.508335 0.052 Uiso 1 1 d R U . . .
C1C C -0.1217(3) 0.5544(3) 0.6992(2) 0.0408(12) Uani 1 1 d . . . . .
F1C F -0.14578(15) 0.59549(15) 0.68378(16) 0.0529(8) Uani 1 1 d . . . . .
F2C F -0.16491(16) 0.50484(16) 0.66974(19) 0.0611(10) Uani 1 1 d . . . . .
F3C F -0.11170(18) 0.57524(17) 0.75524(17) 0.0609(9) Uani 1 1 d . . . . .
O1C O -0.06828(16) 0.52034(17) 0.62494(16) 0.0426(9) Uani 1 1 d . . . . .
O2C O -0.00826(16) 0.60089(17) 0.71987(17) 0.0448(9) Uani 1 1 d . . . . .
O3C O -0.02901(17) 0.50033(16) 0.70822(16) 0.0415(8) Uani 1 1 d . . . . .
S1C S -0.04854(6) 0.54333(6) 0.68670(6) 0.0356(3) Uani 1 1 d . . . . .
C2C C -0.0828(3) 0.1359(3) 0.3219(3) 0.0622(18) Uani 1 1 d . . . . .
F4C F -0.0851(2) 0.09123(19) 0.2723(2) 0.0903(14) Uani 1 1 d . . . . .
F5C F -0.1319(2) 0.1224(2) 0.3316(2) 0.0848(13) Uani 1 1 d . . . . .
F6C F -0.0320(2) 0.14076(18) 0.3642(2) 0.0827(13) Uani 1 1 d . . . . .
O4C O -0.07888(19) 0.24959(18) 0.37353(18) 0.0527(10) Uani 1 1 d . . . . .
O5C O -0.0275(3) 0.2135(2) 0.3056(3) 0.0856(16) Uani 1 1 d . . . . .
O6C O -0.1411(2) 0.1932(2) 0.26940(19) 0.0620(12) Uani 1 1 d . . . . .
S2C S -0.08192(7) 0.20633(7) 0.31706(7) 0.0487(3) Uani 1 1 d . . . . .
C1M C 0.42694(19) 0.2791(2) 0.6176(2) 0.0282(9) Uani 1 1 d . . . . .
H1M H 0.435011 0.253719 0.581802 0.034 Uiso 1 1 calc R U . . .
C2M C 0.47735(19) 0.2791(2) 0.6708(2) 0.0306(10) Uani 1 1 d . . . . .
H2M H 0.472789 0.307818 0.707447 0.037 Uiso 1 1 calc R U . . .
C3M C 0.4708(2) 0.2159(2) 0.6650(2) 0.0319(10) Uani 1 1 d . . . . .
H3M H 0.481092 0.189052 0.631003 0.038 Uiso 1 1 calc R U . . .
C4M C 0.4033(2) 0.1916(2) 0.6548(2) 0.0330(10) Uani 1 1 d . . . . .
H4M H 0.399067 0.148635 0.646236 0.040 Uiso 1 1 calc R U . . .
C5M C 0.3584(2) 0.1957(2) 0.6018(2) 0.0332(10) Uani 1 1 d . . . . .
H5M H 0.367034 0.169771 0.566479 0.040 Uiso 1 1 calc R U . . .
C6M C 0.4283(2) 0.3422(2) 0.6246(2) 0.0324(10) Uani 1 1 d . . . . .
H6MA H 0.413930 0.365643 0.656394 0.039 Uiso 1 1 calc R U . . .
H6MB H 0.472280 0.361626 0.636052 0.039 Uiso 1 1 calc R U . . .
O1M O 0.36577(14) 0.25590(14) 0.61096(15) 0.0312(7) Uani 1 1 d . . . . .
O2M O 0.53623(15) 0.29815(18) 0.66998(17) 0.0438(9) Uani 1 1 d . . . . .
H2MA H 0.565696 0.301141 0.699579 0.066 Uiso 1 1 calc R U . . .
O3M O 0.51336(15) 0.21601(16) 0.71638(15) 0.0386(8) Uani 1 1 d . . . . .
H3MA H 0.542173 0.198592 0.708945 0.058 Uiso 1 1 calc R U . . .
O4M O 0.38517(15) 0.22316(16) 0.70200(15) 0.0381(8) Uani 1 1 d . . . . .
H4MA H 0.415876 0.233409 0.733472 0.057 Uiso 1 1 calc R U . . .
O5M O 0.29562(15) 0.17723(16) 0.59268(16) 0.0401(8) Uani 1 1 d . . . . .
H5MA H 0.293013 0.184017 0.624658 0.060 Uiso 1 1 calc R U . . .
O6M O 0.38980(14) 0.34330(15) 0.57286(15) 0.0335(7) Uani 1 1 d . . . . .
H6M H 0.410684 0.340232 0.551980 0.050 Uiso 1 1 calc R U . . .
O3W O 0.2678(2) 0.3222(2) 0.6253(2) 0.0628(11) Uani 1 1 d . . . . .
H3W H 0.284465 0.320716 0.656868 0.094 Uiso 1 1 calc R U . . .
C3W C 0.2880(7) 0.3772(7) 0.6328(6) 0.136(4) Uiso 1 1 d . . . . .
O4W O 0.27421(15) 0.26900(16) 0.49938(15) 0.0389(8) Uani 1 1 d . . . . .
H4WA H 0.306095 0.296606 0.522652 0.058 Uiso 1 1 d R U . . .
H4WB H 0.290375 0.241016 0.482372 0.058 Uiso 1 1 d R U . . .
C1_15 C 0.6656(6) 0.1744(6) 0.3640(5) 0.039(3) Uiso 0.455(14) 1 d D . P A 2
C2_15 C 0.6721(4) 0.1870(6) 0.3169(4) 0.047(4) Uiso 0.455(14) 1 d D . P A 2
C4_15 C 0.7381(5) 0.1825(8) 0.3186(7) 0.057(4) Uiso 0.455(14) 1 d D . P A 2
C3_15 C 0.6226(6) 0.1497(6) 0.2565(5) 0.064(5) Uiso 0.455(14) 1 d D . P A 2
CL1R_16 Cl 0.63792(9) 0.53871(8) 0.92073(7) 0.0697(5) Uani 1 1 d D . . . .
CL2R_16 Cl 0.66344(7) 0.45024(7) 0.96055(7) 0.0610(4) Uani 1 1 d D . . . .
CL3R_16 Cl 0.55571(7) 0.50282(8) 0.96739(6) 0.0567(4) Uani 1 1 d D . . . .
C1R_16 C 0.60440(10) 0.48007(11) 0.92773(12) 0.0480(13) Uani 1 1 d D . . . .
H1R_16 H 0.578025 0.447793 0.887724 0.058 Uiso 1 1 calc R U . . .
CL1R_17 Cl 0.74807(8) 0.21254(8) 0.99883(8) 0.0652(4) Uani 1 1 d D . . . .
CL2R_17 Cl 0.63287(9) 0.17524(9) 1.00710(8) 0.0725(5) Uani 1 1 d D . . . .
CL3R_17 Cl 0.68772(8) 0.30114(8) 1.06196(7) 0.0671(4) Uani 1 1 d D . . . .
C1R_17 C 0.67651(10) 0.23085(8) 1.00327(12) 0.0559(15) Uani 1 1 d D . . . .
H1_17 H 0.651581 0.232619 0.966624 0.067 Uiso 1 1 calc R U . . .
CL1R_18 Cl 0.67275(19) 0.01524(16) 0.98295(18) 0.1430(13) Uani 1 1 d D . . . .
CL2R_18 Cl 0.78892(14) 0.02211(11) 0.96667(12) 0.1095(8) Uani 1 1 d D . . . .
CL3R_18 Cl 0.68220(16) 0.04911(12) 0.89725(11) 0.1151(10) Uani 1 1 d D . . . .
C1R_18 C 0.72195(14) 0.0532(2) 0.96570(14) 0.104(3) Uani 1 1 d D . . . .
H2_18 H 0.735363 0.096239 0.995830 0.125 Uiso 1 1 calc R U . . .
CL1R_20 Cl 0.01844(7) 0.41657(10) 0.77791(10) 0.0769(6) Uani 1 1 d D . . . .
CL2R_20 Cl -0.11682(7) 0.39160(8) 0.74797(8) 0.0610(4) Uani 1 1 d D . . . .
CL3R_20 Cl -0.03433(10) 0.48133(14) 0.86187(9) 0.1052(9) Uani 1 1 d D . . . .
C1R_20 C -0.04704(8) 0.44614(11) 0.78761(10) 0.0595(17) Uani 1 1 d D . . . .
H3_20 H -0.051735 0.477041 0.773572 0.071 Uiso 1 1 calc R U . . .
CL1R_22 Cl 0.47017(14) 0.08486(13) 0.53918(15) 0.0556(7) Uani 0.5 1 d D . P . .
CL2R_22 Cl 0.46849(18) -0.0151(3) 0.43488(17) 0.097(2) Uani 0.5 1 d D . P . .
CL3R_22 Cl 0.5085(2) -0.0214(3) 0.5431(3) 0.103(2) Uani 0.5 1 d D . P . .
C1R_22 C 0.5064(3) 0.02559(16) 0.51075(15) 0.046(3) Uani 0.5 1 d D . P . .
H1X_22 H 0.551009 0.038161 0.516414 0.055 Uiso 0.5 1 d R U P . .
O1_1 O -0.07207(16) 0.09083(16) 0.46248(16) 0.0473(9) Uani 1 1 d D . . . .
C1_1 C -0.0892(2) 0.1255(2) 0.50962(18) 0.0512(14) Uani 1 1 d D . . . .
C2_1 C -0.14746(18) 0.14831(19) 0.4900(2) 0.0508(14) Uani 1 1 d D . . . .
C3_1 C -0.2020(2) 0.0972(2) 0.4441(3) 0.0603(17) Uani 1 1 d D . . . .
C4_1 C -0.1625(3) 0.1871(3) 0.5423(2) 0.0561(15) Uani 1 1 d D . . . .
O1_2 O 0.43422(16) 0.02255(18) 0.70139(17) 0.0484(9) Uani 1 1 d D . . . .
C1_2 C 0.48882(18) 0.0079(3) 0.6905(2) 0.0486(14) Uani 1 1 d D . . . .
C2_2 C 0.53652(19) 0.0068(2) 0.7428(2) 0.0532(14) Uani 1 1 d D . . . .
C3_2 C 0.5946(2) -0.0094(3) 0.7303(3) 0.0562(15) Uani 1 1 d D . . . .
C4_2 C 0.5094(3) -0.0342(3) 0.7607(3) 0.0548(15) Uani 1 1 d D . . . .
O1_3 O 0.13295(18) 0.0957(2) 0.29394(18) 0.0583(11) Uani 1 1 d D . . . .
C1_3 C 0.0734(2) 0.1065(3) 0.2692(2) 0.0631(18) Uani 1 1 d D . . . .
C2_3 C 0.0651(4) 0.1004(4) 0.2101(2) 0.090(3) Uani 1 1 d D . . . .
C3_3 C 0.0022(4) 0.1140(5) 0.1844(4) 0.114(4) Uani 1 1 d D . . . .
C4_3 C 0.0745(6) 0.0401(4) 0.1715(4) 0.125(4) Uani 1 1 d D . . . .
O1_4 O 0.34750(19) 0.1561(2) 0.92415(19) 0.0585(11) Uani 1 1 d D . . . .
C1_4 C 0.2952(2) 0.1520(3) 0.9395(3) 0.0690(19) Uani 1 1 d D . . . .
C2_4 C 0.3033(2) 0.1180(3) 0.9742(3) 0.0692(19) Uani 1 1 d D . . . .
C3_4 C 0.3627(3) 0.1465(4) 1.0286(3) 0.086(2) Uani 1 1 d D . . . .
C4_4 C 0.2466(3) 0.1139(4) 0.9899(3) 0.078(2) Uani 1 1 d D . . . .
O1_5 O 0.79278(18) 0.1180(2) 0.79591(17) 0.0585(11) Uani 1 1 d D . . . .
C1_5 C 0.8195(3) 0.1147(3) 0.8485(2) 0.071(2) Uani 1 1 d D . . . .
C2_5 C 0.8489(4) 0.1752(3) 0.9005(3) 0.099(3) Uani 1 1 d D . . . .
C3_5 C 0.8970(4) 0.2102(6) 0.8925(6) 0.136(5) Uani 1 1 d D . . . .
C4_5 C 0.8782(6) 0.1684(7) 0.9550(4) 0.137(5) Uani 1 1 d D . . . .
O1_6 O 0.59894(17) 0.1679(2) 0.35781(19) 0.0575(11) Uani 1 1 d D . . . .
C1_6 C 0.6543(3) 0.1491(5) 0.3516(4) 0.041(3) Uiso 0.545(14) 1 d D . P A 1
C2_6 C 0.6651(5) 0.1602(5) 0.3052(4) 0.062(4) Uiso 0.545(14) 1 d D . P A 1
C3_6 C 0.7275(5) 0.1460(8) 0.3017(7) 0.083(5) Uiso 0.545(14) 1 d D . P A 1
C4_6 C 0.6646(6) 0.2250(5) 0.3200(6) 0.069(4) Uiso 0.545(14) 1 d D . P A 1
O1_7 O 0.36993(15) 0.18200(16) 0.30812(12) 0.0369(8) Uani 1 1 d D . . . .
C1_7 C 0.37537(18) 0.1652(2) 0.25396(13) 0.0401(12) Uani 1 1 d D . . . .
C2_7 C 0.31127(18) 0.1551(3) 0.20916(18) 0.0526(15) Uani 1 1 d D . . . .
C3_7 C 0.3170(4) 0.1455(4) 0.1527(2) 0.081(2) Uani 1 1 d D . . . .
C4_7 C 0.2652(3) 0.1048(3) 0.2011(3) 0.0695(19) Uani 1 1 d D . . . .
O1_8 O 0.28155(15) 0.37817(16) 0.86700(14) 0.0377(8) Uani 1 1 d D . . . .
C1_8 C 0.25987(18) 0.3747(3) 0.9084(2) 0.0441(13) Uani 1 1 d D . . . .
C2_8 C 0.19319(19) 0.3839(2) 0.8947(2) 0.0511(14) Uani 1 1 d D . . . .
C3_8 C 0.1643(4) 0.3674(4) 0.9301(4) 0.086(3) Uani 1 1 d D . . . .
C4_8 C 0.1883(3) 0.4465(2) 0.9033(3) 0.0579(16) Uani 1 1 d D . . . .
O1_9 O 0.46680(16) 0.32390(18) 0.98588(15) 0.0437(9) Uani 1 1 d D . . . .
C1_9 C 0.5056(2) 0.3026(3) 1.0223(2) 0.0476(14) Uani 1 1 d D . . . .
C2_9 C 0.4694(2) 0.2892(3) 1.0540(2) 0.0613(18) Uani 1 1 d D . . . .
C3_9 C 0.4536(5) 0.3457(3) 1.0923(3) 0.096(3) Uani 1 1 d D . . . .
C4_9 C 0.5064(3) 0.2595(3) 1.0882(3) 0.0583(16) Uani 1 1 d D . . . .
O1_10 O 0.83877(15) 0.25310(18) 0.74689(17) 0.0468(9) Uani 1 1 d D . . . .
C1_10 C 0.8749(2) 0.2344(3) 0.7121(2) 0.0536(15) Uani 1 1 d D . . . .
C2_10 C 0.9325(2) 0.2161(2) 0.7411(2) 0.0555(16) Uani 1 1 d D . . . .
C3_10 C 0.9713(3) 0.2671(3) 0.8006(3) 0.074(2) Uani 1 1 d D . . . .
C4_10 C 0.9700(3) 0.1961(4) 0.7026(3) 0.074(2) Uani 1 1 d D . . . .
O1_11 O 0.49833(16) 0.33302(17) 0.35917(14) 0.0415(8) Uani 1 1 d D . . . .
C1_11 C 0.45838(19) 0.3375(2) 0.31024(16) 0.0424(12) Uani 1 1 d D . . . .
C2_11 C 0.4922(2) 0.3309(2) 0.26989(18) 0.0473(13) Uani 1 1 d D . . . .
C3_11 C 0.5093(4) 0.2703(2) 0.2471(3) 0.0687(19) Uani 1 1 d D . . . .
C4_11 C 0.4531(3) 0.3430(3) 0.2208(3) 0.0649(18) Uani 1 1 d D . . . .
O1_12 O 0.19362(14) 0.56732(16) 0.84784(16) 0.0405(8) Uani 1 1 d D . . . .
C1_12 C 0.13252(17) 0.5787(3) 0.8307(2) 0.0463(13) Uani 1 1 d D . . . .
C2_12 C 0.1092(3) 0.5953(4) 0.8796(2) 0.076(2) Uani 1 1 d D . . . .
C3_12 C 0.1539(4) 0.6485(6) 0.9343(4) 0.157(7) Uani 1 1 d D . . . .
C4_12 C 0.0462(3) 0.6129(5) 0.8636(4) 0.096(3) Uani 1 1 d D . . . .
O1_13 O 0.65074(14) 0.45786(16) 0.72694(14) 0.0376(8) Uani 1 1 d D . . . .
C1_13 C 0.68390(16) 0.4562(2) 0.77941(17) 0.0400(12) Uani 1 1 d D . . . .
C2_13 C 0.75169(16) 0.4541(2) 0.7876(2) 0.0425(12) Uani 1 1 d D . . . .
C3_13 C 0.7842(3) 0.5076(3) 0.7881(3) 0.0601(17) Uani 1 1 d D . . . .
C4_13 C 0.7851(2) 0.4509(3) 0.8436(2) 0.0499(14) Uani 1 1 d D . . . .
O1_14 O 0.19115(16) 0.62811(17) 0.53581(14) 0.0429(9) Uani 1 1 d D . . . .
C1_14 C 0.1902(2) 0.6226(2) 0.48214(16) 0.0411(12) Uani 1 1 d D . . . .
C2_14 C 0.1314(2) 0.6400(2) 0.45401(18) 0.0485(14) Uani 1 1 d D . . . .
C3_14 C 0.1305(3) 0.6385(3) 0.3980(2) 0.0498(14) Uani 1 1 d D . . . .
C4_14 C 0.1239(4) 0.6999(2) 0.4952(3) 0.069(2) Uani 1 1 d D . . . .
C1R_25 C 0.13392(9) 0.79265(10) 0.83995(10) 0.0590(16) Uani 1 1 d D . . . .
H4_25 H 0.121676 0.813547 0.815330 0.071 Uiso 1 1 calc R U . . .
CL2R_25 Cl 0.09023(10) 0.71903(7) 0.79828(8) 0.0734(5) Uani 1 1 d D . . . .
CL3R_25 Cl 0.21495(8) 0.79495(10) 0.85925(8) 0.0765(5) Uani 1 1 d D . . . .
CL1R_25 Cl 0.11682(9) 0.83164(9) 0.90220(8) 0.0715(5) Uani 1 1 d D . . . .

loop_
_atom_site_aniso_label
_atom_site_aniso_U_11
_atom_site_aniso_U_22
_atom_site_aniso_U_33
_atom_site_aniso_U_23
_atom_site_aniso_U_13
_atom_site_aniso_U_12
CU1 0.0268(3) 0.0390(3) 0.0398(3) 0.0299(3) 0.0146(2) 0.0198(2)
C1A 0.038(3) 0.039(3) 0.064(4) 0.031(3) 0.024(3) 0.015(2)
C2A 0.054(3) 0.047(3) 0.058(4) 0.026(3) 0.026(3) 0.015(3)
C3A 0.053(3) 0.060(4) 0.057(4) 0.035(3) 0.018(3) 0.017(3)
C4A 0.043(3) 0.055(3) 0.063(4) 0.036(3) 0.021(3) 0.017(3)
C5A 0.039(3) 0.035(3) 0.060(4) 0.027(2) 0.024(2) 0.011(2)
C6A 0.035(3) 0.037(3) 0.068(4) 0.030(3) 0.025(3) 0.012(2)
C7A 0.035(3) 0.033(3) 0.062(4) 0.022(2) 0.024(3) 0.007(2)
C8A 0.038(3) 0.033(2) 0.063(4) 0.026(2) 0.027(3) 0.011(2)
C9A 0.034(3) 0.033(2) 0.059(4) 0.025(2) 0.021(2) 0.008(2)
C10A 0.043(3) 0.033(3) 0.057(4) 0.026(2) 0.022(3) 0.009(2)
C11A 0.044(3) 0.037(3) 0.053(3) 0.027(2) 0.022(2) 0.015(2)
C12A 0.048(3) 0.046(3) 0.059(4) 0.030(3) 0.026(3) 0.015(2)
C13A 0.063(4) 0.050(3) 0.049(3) 0.029(3) 0.029(3) 0.017(3)
C14A 0.051(3) 0.049(3) 0.053(4) 0.031(3) 0.018(3) 0.018(3)
C15A 0.046(3) 0.039(3) 0.045(3) 0.027(2) 0.017(2) 0.018(2)
C16A 0.050(3) 0.041(3) 0.052(3) 0.033(3) 0.020(3) 0.022(2)
C17A 0.048(3) 0.047(3) 0.053(3) 0.034(3) 0.020(3) 0.027(2)
C18A 0.044(3) 0.041(3) 0.045(3) 0.026(2) 0.022(2) 0.022(2)
C19A 0.045(3) 0.037(3) 0.049(3) 0.027(2) 0.019(2) 0.017(2)
C20A 0.039(3) 0.061(3) 0.054(4) 0.038(3) 0.022(3) 0.030(3)
C21A 0.040(3) 0.044(3) 0.048(3) 0.027(2) 0.015(2) 0.009(2)
C22A 0.051(3) 0.055(3) 0.062(4) 0.034(3) 0.028(3) 0.020(3)
C23A 0.064(4) 0.056(3) 0.059(4) 0.029(3) 0.036(3) 0.017(3)
C24A 0.059(4) 0.059(4) 0.053(4) 0.037(3) 0.018(3) 0.013(3)
C25A 0.044(3) 0.044(3) 0.046(3) 0.025(2) 0.013(2) 0.003(2)
C26A 0.047(3) 0.049(3) 0.043(3) 0.031(3) 0.002(3) 0.001(2)
C27A 0.040(3) 0.044(3) 0.051(3) 0.031(3) 0.007(2) 0.009(2)
C28A 0.027(2) 0.043(3) 0.055(3) 0.036(3) 0.002(2) 0.003(2)
C29A 0.036(3) 0.046(3) 0.049(3) 0.032(3) 0.013(2) 0.007(2)
C30A 0.029(2) 0.035(2) 0.057(3) 0.033(2) 0.011(2) 0.0133(19)
C31A 0.031(2) 0.035(2) 0.050(3) 0.029(2) 0.016(2) 0.0114(19)
C32A 0.031(2) 0.039(3) 0.064(4) 0.037(3) 0.013(2) 0.013(2)
C33A 0.037(3) 0.041(3) 0.068(4) 0.030(3) 0.024(3) 0.018(2)
C34A 0.039(3) 0.043(3) 0.061(4) 0.030(3) 0.022(3) 0.018(2)
C35A 0.039(3) 0.042(3) 0.049(3) 0.030(2) 0.017(2) 0.015(2)
C36A 0.047(3) 0.044(3) 0.056(4) 0.030(3) 0.026(3) 0.013(2)
C37A 0.042(3) 0.040(3) 0.040(3) 0.026(2) 0.011(2) 0.011(2)
C38A 0.034(3) 0.060(3) 0.048(3) 0.035(3) 0.018(2) 0.024(2)
C39A 0.027(2) 0.035(2) 0.032(3) 0.018(2) 0.0106(19) 0.0147(18)
C40A 0.033(2) 0.036(2) 0.039(3) 0.024(2) 0.015(2) 0.016(2)
C41A 0.028(2) 0.040(3) 0.043(3) 0.030(2) 0.016(2) 0.0167(19)
C42A 0.029(2) 0.044(3) 0.037(3) 0.028(2) 0.014(2) 0.019(2)
C43A 0.033(2) 0.041(3) 0.037(3) 0.028(2) 0.011(2) 0.015(2)
C44A 0.027(2) 0.051(3) 0.052(3) 0.035(3) 0.020(2) 0.019(2)
C45A 0.038(2) 0.030(2) 0.036(3) 0.024(2) 0.017(2) 0.0152(19)
C46A 0.028(2) 0.036(2) 0.037(3) 0.027(2) 0.0128(19) 0.0135(19)
C47A 0.026(2) 0.035(2) 0.039(3) 0.025(2) 0.0134(19) 0.0125(18)
C48A 0.026(2) 0.039(3) 0.044(3) 0.026(2) 0.016(2) 0.0166(19)
C49A 0.034(2) 0.037(2) 0.039(3) 0.023(2) 0.021(2) 0.0132(19)
C50A 0.040(3) 0.037(2) 0.038(3) 0.024(2) 0.017(2) 0.015(2)
C51A 0.044(3) 0.053(3) 0.037(3) 0.031(2) 0.021(2) 0.020(2)
C52A 0.051(3) 0.064(3) 0.034(3) 0.033(3) 0.020(2) 0.026(3)
C53A 0.040(3) 0.059(3) 0.039(3) 0.035(3) 0.017(2) 0.027(2)
C54A 0.034(2) 0.045(3) 0.038(3) 0.028(2) 0.017(2) 0.020(2)
C55A 0.030(2) 0.036(2) 0.037(3) 0.027(2) 0.014(2) 0.0157(19)
C56A 0.031(2) 0.047(3) 0.037(3) 0.032(2) 0.014(2) 0.021(2)
C57A 0.030(2) 0.037(2) 0.035(3) 0.024(2) 0.0123(19) 0.0187(19)
C58A 0.030(2) 0.045(3) 0.039(3) 0.031(2) 0.012(2) 0.019(2)
C59A 0.030(2) 0.041(3) 0.044(3) 0.030(2) 0.017(2) 0.021(2)
C60A 0.032(2) 0.034(2) 0.038(3) 0.024(2) 0.016(2) 0.0175(19)
C61A 0.035(2) 0.041(3) 0.043(3) 0.029(2) 0.020(2) 0.022(2)
C62A 0.038(3) 0.044(3) 0.038(3) 0.029(2) 0.022(2) 0.022(2)
C63A 0.034(2) 0.039(2) 0.034(3) 0.028(2) 0.014(2) 0.019(2)
C64A 0.029(2) 0.031(2) 0.036(3) 0.023(2) 0.0119(19) 0.0158(18)
C65A 0.031(2) 0.031(2) 0.031(2) 0.0208(19) 0.0121(19) 0.0147(18)
C66A 0.030(2) 0.034(2) 0.034(3) 0.024(2) 0.0087(19) 0.0130(19)
C67A 0.031(2) 0.037(2) 0.035(3) 0.026(2) 0.0134(19) 0.0149(19)
C68A 0.032(2) 0.040(3) 0.040(3) 0.030(2) 0.013(2) 0.017(2)
C69A 0.027(2) 0.041(3) 0.049(3) 0.034(2) 0.011(2) 0.015(2)
C70A 0.031(2) 0.039(3) 0.050(3) 0.031(2) 0.016(2) 0.017(2)
C71A 0.035(3) 0.043(3) 0.060(4) 0.036(3) 0.021(2) 0.021(2)
C72A 0.045(3) 0.049(3) 0.065(4) 0.035(3) 0.031(3) 0.027(2)
C73A 0.044(3) 0.045(3) 0.050(3) 0.031(2) 0.026(2) 0.021(2)
C74A 0.037(3) 0.034(2) 0.045(3) 0.024(2) 0.019(2) 0.014(2)
C75A 0.028(2) 0.034(2) 0.043(3) 0.025(2) 0.013(2) 0.0116(19)
N1A 0.051(3) 0.038(2) 0.061(3) 0.020(2) 0.033(2) 0.016(2)
N2A 0.039(2) 0.033(2) 0.058(3) 0.026(2) 0.024(2) 0.0110(18)
N3A 0.038(2) 0.045(2) 0.053(3) 0.030(2) 0.022(2) 0.0158(19)
N4A 0.043(2) 0.042(2) 0.047(3) 0.028(2) 0.019(2) 0.0200(19)
N5A 0.039(2) 0.051(3) 0.048(3) 0.032(2) 0.022(2) 0.0214(19)
N6A 0.031(2) 0.044(2) 0.045(3) 0.030(2) 0.0131(18) 0.0108(18)
N7A 0.0255(19) 0.045(2) 0.054(3) 0.035(2) 0.0117(19) 0.0130(17)
N8A 0.030(2) 0.039(2) 0.050(3) 0.032(2) 0.0133(18) 0.0144(17)
N9A 0.035(2) 0.049(2) 0.050(3) 0.032(2) 0.0161(19) 0.0196(19)
N10A 0.041(2) 0.043(2) 0.042(3) 0.027(2) 0.0177(19) 0.0122(18)
N11A 0.042(2) 0.042(2) 0.036(2) 0.0263(19) 0.0128(18) 0.0126(18)
N12A 0.042(2) 0.047(2) 0.037(2) 0.032(2) 0.0128(19) 0.0162(19)
N13A 0.033(2) 0.040(2) 0.038(2) 0.0240(19) 0.0096(18) 0.0161(17)
N14A 0.031(2) 0.041(2) 0.039(2) 0.0235(19) 0.0123(18) 0.0191(17)
N15A 0.028(2) 0.058(3) 0.046(3) 0.034(2) 0.0160(18) 0.0254(19)
N16A 0.033(2) 0.047(2) 0.040(2) 0.026(2) 0.0170(18) 0.0206(18)
C17V 0.034(2) 0.038(3) 0.035(3) 0.021(2) 0.015(2) 0.017(2)
N18A 0.035(2) 0.045(2) 0.037(2) 0.0283(19) 0.0196(17) 0.0226(18)
N19A 0.029(2) 0.044(2) 0.038(2) 0.0281(19) 0.0156(17) 0.0191(17)
N20A 0.032(2) 0.037(2) 0.035(2) 0.0246(17) 0.0135(16) 0.0179(16)
N21A 0.0240(18) 0.039(2) 0.049(3) 0.0322(19) 0.0132(17) 0.0183(16)
N22A 0.0235(18) 0.039(2) 0.045(2) 0.0293(19) 0.0133(17) 0.0139(16)
N23A 0.0235(18) 0.041(2) 0.047(2) 0.0344(19) 0.0129(17) 0.0150(16)
N24A 0.0257(18) 0.038(2) 0.041(2) 0.0261(18) 0.0137(17) 0.0146(16)
N25A 0.0272(19) 0.051(2) 0.043(2) 0.038(2) 0.0159(17) 0.0230(17)
N26A 0.028(2) 0.056(2) 0.041(2) 0.038(2) 0.0155(17) 0.0224(18)
C27V 0.029(2) 0.040(3) 0.037(3) 0.027(2) 0.011(2) 0.0163(19)
N28A 0.0278(19) 0.041(2) 0.038(2) 0.0284(18) 0.0121(16) 0.0167(16)
N29A 0.0242(18) 0.051(2) 0.038(2) 0.0326(19) 0.0112(16) 0.0187(17)
N30A 0.0206(17) 0.041(2) 0.041(2) 0.0283(18) 0.0118(16) 0.0142(15)
N31A 0.0231(18) 0.044(2) 0.047(3) 0.032(2) 0.0136(17) 0.0138(16)
N32A 0.030(2) 0.049(2) 0.043(2) 0.033(2) 0.0194(18) 0.0169(17)
N33A 0.0279(19) 0.037(2) 0.039(2) 0.0266(18) 0.0152(16) 0.0155(16)
N34A 0.0281(19) 0.037(2) 0.034(2) 0.0249(17) 0.0129(16) 0.0152(16)
N35A 0.0283(19) 0.036(2) 0.034(2) 0.0248(17) 0.0112(16) 0.0169(16)
N36A 0.0268(18) 0.037(2) 0.032(2) 0.0265(17) 0.0111(15) 0.0161(15)
N37A 0.0228(18) 0.048(2) 0.032(2) 0.0297(18) 0.0107(15) 0.0205(16)
N38A 0.0265(18) 0.037(2) 0.032(2) 0.0254(17) 0.0122(16) 0.0159(15)
N39A 0.033(2) 0.052(2) 0.035(2) 0.0329(19) 0.0134(17) 0.0223(18)
N40A 0.0280(19) 0.037(2) 0.035(2) 0.0263(17) 0.0148(16) 0.0178(16)
N41A 0.0308(19) 0.042(2) 0.036(2) 0.0304(18) 0.0157(17) 0.0164(17)
N42A 0.0304(19) 0.033(2) 0.038(2) 0.0247(17) 0.0143(17) 0.0148(16)
N43A 0.043(2) 0.036(2) 0.036(3) 0.0220(18) 0.0190(19) 0.0128(18)
O1A 0.062(3) 0.073(3) 0.069(3) 0.031(2) 0.040(2) 0.026(2)
O2A 0.080(3) 0.086(3) 0.083(3) 0.061(3) 0.050(3) 0.059(3)
O3A 0.046(2) 0.049(2) 0.060(3) 0.0266(19) 0.0288(19) 0.0126(17)
O4A 0.077(3) 0.089(3) 0.064(3) 0.050(3) 0.041(2) 0.060(3)
O5A 0.0319(18) 0.042(2) 0.068(3) 0.0354(19) 0.0058(17) 0.0136(15)
O6A 0.051(2) 0.070(3) 0.060(3) 0.036(2) 0.031(2) 0.027(2)
O7A 0.046(2) 0.062(2) 0.045(2) 0.0371(19) 0.0125(17) 0.0190(18)
O8A 0.039(2) 0.098(3) 0.070(3) 0.061(3) 0.030(2) 0.036(2)
O9A 0.0352(17) 0.049(2) 0.041(2) 0.0317(16) 0.0203(15) 0.0242(15)
O10A 0.0416(19) 0.051(2) 0.036(2) 0.0278(16) 0.0155(16) 0.0212(16)
O11A 0.0312(17) 0.069(2) 0.045(2) 0.0380(19) 0.0185(16) 0.0293(17)
O12A 0.0359(19) 0.094(3) 0.052(2) 0.056(2) 0.0221(17) 0.0354(19)
O13A 0.0339(18) 0.058(2) 0.045(2) 0.0388(18) 0.0144(15) 0.0249(16)
O14A 0.0365(19) 0.085(3) 0.061(3) 0.053(2) 0.0266(18) 0.0293(19)
O15A 0.0380(18) 0.048(2) 0.0317(19) 0.0239(15) 0.0114(15) 0.0203(15)
O16A 0.0250(16) 0.0500(19) 0.042(2) 0.0333(16) 0.0146(14) 0.0196(14)
O17A 0.0365(18) 0.067(2) 0.043(2) 0.0441(19) 0.0174(15) 0.0269(17)
O18A 0.0390(18) 0.050(2) 0.036(2) 0.0329(16) 0.0174(15) 0.0255(15)
O19A 0.0327(18) 0.068(2) 0.046(2) 0.0358(19) 0.0188(16) 0.0217(17)
O20A 0.051(2) 0.049(2) 0.036(2) 0.0218(17) 0.0207(17) 0.0144(17)
C1B 0.048(3) 0.044(3) 0.043(3) 0.024(2) 0.022(2) 0.016(2)
C2B 0.048(3) 0.057(3) 0.052(4) 0.033(3) 0.030(3) 0.011(3)
C3B 0.048(3) 0.056(3) 0.044(3) 0.033(3) 0.021(2) 0.013(3)
C4B 0.049(3) 0.047(3) 0.037(3) 0.028(2) 0.018(2) 0.008(2)
C5B 0.049(3) 0.060(3) 0.044(3) 0.038(3) 0.015(2) 0.014(3)
C6B 0.046(3) 0.057(3) 0.043(3) 0.037(3) 0.013(2) 0.015(2)
C7B 0.041(3) 0.040(3) 0.038(3) 0.027(2) 0.011(2) 0.013(2)
C8B 0.044(3) 0.040(3) 0.035(3) 0.023(2) 0.015(2) 0.006(2)
C9B 0.037(3) 0.038(3) 0.044(3) 0.027(2) 0.012(2) 0.012(2)
C10B 0.040(3) 0.049(3) 0.048(3) 0.035(3) 0.012(2) 0.019(2)
C11B 0.040(3) 0.057(3) 0.053(3) 0.037(3) 0.010(3) 0.023(2)
C12B 0.037(3) 0.044(3) 0.049(3) 0.031(2) 0.012(2) 0.019(2)
C13B 0.030(2) 0.053(3) 0.054(3) 0.031(3) 0.013(2) 0.027(2)
C14B 0.032(3) 0.057(3) 0.051(3) 0.031(3) 0.019(2) 0.025(2)
C15B 0.028(2) 0.045(3) 0.043(3) 0.025(2) 0.011(2) 0.018(2)
C16B 0.036(3) 0.040(3) 0.042(3) 0.027(2) 0.011(2) 0.016(2)
C17B 0.035(3) 0.050(3) 0.045(3) 0.028(2) 0.017(2) 0.017(2)
C18B 0.034(3) 0.064(3) 0.044(3) 0.030(3) 0.020(2) 0.021(2)
C19B 0.036(3) 0.061(3) 0.046(3) 0.031(3) 0.022(2) 0.019(2)
C20B 0.033(2) 0.041(3) 0.040(3) 0.022(2) 0.019(2) 0.015(2)
C21B 0.039(3) 0.043(3) 0.033(3) 0.019(2) 0.018(2) 0.012(2)
C22B 0.034(2) 0.038(2) 0.033(3) 0.020(2) 0.015(2) 0.016(2)
C23B 0.031(2) 0.030(2) 0.036(3) 0.019(2) 0.015(2) 0.0134(18)
C24B 0.035(2) 0.040(3) 0.033(3) 0.022(2) 0.016(2) 0.019(2)
C25B 0.028(2) 0.034(2) 0.037(3) 0.024(2) 0.0099(19) 0.0133(19)
C26B 0.035(2) 0.042(3) 0.036(3) 0.028(2) 0.011(2) 0.015(2)
C27B 0.031(2) 0.045(3) 0.040(3) 0.031(2) 0.010(2) 0.014(2)
C28B 0.021(2) 0.039(2) 0.045(3) 0.029(2) 0.0095(19) 0.0120(18)
C29B 0.025(2) 0.039(2) 0.040(3) 0.027(2) 0.0094(19) 0.0091(19)
C30B 0.028(2) 0.048(3) 0.050(3) 0.038(2) 0.014(2) 0.017(2)
C31B 0.026(2) 0.048(3) 0.052(3) 0.037(3) 0.013(2) 0.018(2)
C32B 0.026(2) 0.045(3) 0.051(3) 0.034(2) 0.019(2) 0.018(2)
C33B 0.022(2) 0.038(2) 0.045(3) 0.029(2) 0.0129(19) 0.0136(18)
C34B 0.024(2) 0.036(2) 0.045(3) 0.027(2) 0.016(2) 0.0145(18)
C35B 0.022(2) 0.044(3) 0.048(3) 0.031(2) 0.013(2) 0.0167(19)
C36B 0.023(2) 0.044(3) 0.044(3) 0.025(2) 0.015(2) 0.0152(19)
C37B 0.025(2) 0.039(2) 0.044(3) 0.029(2) 0.014(2) 0.0137(19)
C38B 0.029(2) 0.043(3) 0.030(3) 0.024(2) 0.0131(19) 0.0167(19)
C39B 0.027(2) 0.042(3) 0.034(3) 0.024(2) 0.0118(19) 0.0155(19)
C40B 0.035(2) 0.049(3) 0.031(3) 0.025(2) 0.017(2) 0.015(2)
C41B 0.034(2) 0.039(3) 0.034(3) 0.025(2) 0.011(2) 0.014(2)
C42B 0.035(3) 0.052(3) 0.036(3) 0.030(2) 0.016(2) 0.016(2)
C43B 0.035(2) 0.046(3) 0.035(3) 0.030(2) 0.010(2) 0.020(2)
C44B 0.030(2) 0.042(3) 0.035(3) 0.027(2) 0.009(2) 0.015(2)
C45B 0.026(2) 0.042(3) 0.031(3) 0.025(2) 0.0126(18) 0.0143(19)
C46B 0.025(2) 0.040(3) 0.037(3) 0.026(2) 0.0093(19) 0.0120(19)
C47B 0.028(2) 0.050(3) 0.046(3) 0.035(2) 0.011(2) 0.017(2)
C48B 0.023(2) 0.057(3) 0.052(3) 0.039(3) 0.009(2) 0.018(2)
C49B 0.023(2) 0.046(3) 0.054(3) 0.034(2) 0.012(2) 0.017(2)
C50B 0.020(2) 0.057(3) 0.056(3) 0.040(3) 0.012(2) 0.018(2)
C51B 0.027(2) 0.058(3) 0.058(3) 0.039(3) 0.020(2) 0.020(2)
C52B 0.025(2) 0.051(3) 0.052(3) 0.035(3) 0.017(2) 0.015(2)
C53B 0.021(2) 0.042(3) 0.045(3) 0.030(2) 0.0084(19) 0.0116(19)
C54B 0.030(2) 0.038(2) 0.044(3) 0.029(2) 0.017(2) 0.0147(19)
C55B 0.034(2) 0.049(3) 0.048(3) 0.034(2) 0.021(2) 0.021(2)
C56B 0.040(3) 0.048(3) 0.050(3) 0.031(2) 0.029(2) 0.019(2)
C57B 0.034(2) 0.032(2) 0.041(3) 0.023(2) 0.018(2) 0.0185(19)
C58B 0.041(3) 0.037(2) 0.035(3) 0.023(2) 0.019(2) 0.017(2)
C59B 0.042(3) 0.036(2) 0.036(3) 0.025(2) 0.013(2) 0.016(2)
C60B 0.035(2) 0.029(2) 0.034(3) 0.019(2) 0.015(2) 0.0136(19)
C61B 0.032(2) 0.031(2) 0.033(3) 0.022(2) 0.0144(19) 0.0137(18)
C62B 0.026(2) 0.032(2) 0.036(3) 0.024(2) 0.0114(19) 0.0116(18)
C63B 0.032(2) 0.041(3) 0.035(3) 0.028(2) 0.011(2) 0.012(2)
C64B 0.027(2) 0.043(3) 0.036(3) 0.029(2) 0.0062(19) 0.0159(19)
C65B 0.022(2) 0.043(3) 0.038(3) 0.032(2) 0.0086(19) 0.0158(19)
C66B 0.025(2) 0.033(2) 0.034(3) 0.023(2) 0.0102(18) 0.0113(18)
O1W 0.0301(17) 0.0454(19) 0.055(2) 0.0346(17) 0.0112(15) 0.0136(14)
O2W 0.0320(17) 0.0438(18) 0.050(2) 0.0350(16) 0.0202(15) 0.0259(14)
C1C 0.047(3) 0.057(3) 0.044(3) 0.040(3) 0.025(2) 0.031(3)
F1C 0.0465(17) 0.067(2) 0.082(2) 0.0572(19) 0.0335(17) 0.0384(16)
F2C 0.0458(18) 0.059(2) 0.102(3) 0.049(2) 0.0393(19) 0.0213(16)
F3C 0.072(2) 0.080(2) 0.071(3) 0.053(2) 0.0466(19) 0.0436(19)
O1C 0.0396(19) 0.064(2) 0.049(2) 0.0424(19) 0.0208(16) 0.0312(17)
O2C 0.0389(19) 0.060(2) 0.057(2) 0.046(2) 0.0167(17) 0.0239(17)
O3C 0.049(2) 0.056(2) 0.052(2) 0.0454(19) 0.0274(17) 0.0339(17)
S1C 0.0351(6) 0.0490(7) 0.0454(7) 0.0376(6) 0.0190(5) 0.0248(5)
C2C 0.053(4) 0.053(4) 0.076(5) 0.040(4) 0.006(3) 0.009(3)
F4C 0.102(3) 0.057(2) 0.087(3) 0.027(2) 0.014(3) 0.022(2)
F5C 0.065(3) 0.096(3) 0.117(4) 0.080(3) 0.022(2) 0.011(2)
F6C 0.074(3) 0.064(2) 0.099(3) 0.053(2) -0.001(2) 0.020(2)
O4C 0.056(2) 0.055(2) 0.051(2) 0.034(2) 0.0099(19) 0.0225(19)
O5C 0.078(3) 0.068(3) 0.123(5) 0.049(3) 0.047(3) 0.016(3)
O6C 0.063(3) 0.070(3) 0.057(3) 0.042(2) 0.009(2) 0.025(2)
S2C 0.0485(8) 0.0496(8) 0.0551(9) 0.0306(7) 0.0188(6) 0.0153(6)
C1M 0.022(2) 0.040(2) 0.034(3) 0.026(2) 0.0107(18) 0.0115(18)
C2M 0.021(2) 0.045(3) 0.041(3) 0.034(2) 0.0100(19) 0.0122(18)
C3M 0.028(2) 0.044(3) 0.038(3) 0.031(2) 0.0128(19) 0.023(2)
C4M 0.031(2) 0.036(2) 0.041(3) 0.027(2) 0.011(2) 0.0136(19)
C5M 0.030(2) 0.043(3) 0.038(3) 0.027(2) 0.014(2) 0.018(2)
C6M 0.028(2) 0.046(3) 0.039(3) 0.033(2) 0.0118(19) 0.017(2)
O1M 0.0228(15) 0.0431(18) 0.0432(19) 0.0314(15) 0.0141(13) 0.0175(13)
O2M 0.0228(16) 0.074(2) 0.062(2) 0.057(2) 0.0123(15) 0.0174(16)
O3M 0.0285(16) 0.059(2) 0.046(2) 0.0410(18) 0.0112(15) 0.0218(15)
O4M 0.0337(17) 0.055(2) 0.041(2) 0.0348(17) 0.0151(15) 0.0189(15)
O5M 0.0295(17) 0.053(2) 0.048(2) 0.0341(18) 0.0113(15) 0.0114(15)
O6M 0.0292(16) 0.0516(19) 0.0401(19) 0.0358(16) 0.0161(14) 0.0225(14)
O3W 0.060(3) 0.080(3) 0.062(3) 0.044(2) 0.022(2) 0.030(2)
O4W 0.0300(17) 0.055(2) 0.0342(19) 0.0217(16) 0.0129(14) 0.0222(15)
CL1R_16 0.0789(11) 0.0758(11) 0.0530(10) 0.0405(8) 0.0110(8) -0.0034(9)
CL2R_16 0.0443(8) 0.0592(9) 0.0661(10) 0.0285(7) 0.0052(7) 0.0156(6)
CL3R_16 0.0607(9) 0.0776(10) 0.0453(8) 0.0392(7) 0.0192(7) 0.0322(8)
C1R_16 0.047(3) 0.056(3) 0.043(3) 0.028(3) 0.012(2) 0.016(3)
CL1R_17 0.0662(10) 0.0690(10) 0.0681(10) 0.0372(8) 0.0245(8) 0.0374(8)
CL2R_17 0.0797(11) 0.0874(12) 0.0658(11) 0.0540(10) 0.0201(9) 0.0223(9)
CL3R_17 0.0720(10) 0.0705(10) 0.0526(9) 0.0245(8) 0.0194(8) 0.0352(8)
C1R_17 0.061(4) 0.063(4) 0.047(3) 0.032(3) 0.014(3) 0.032(3)
CL1R_18 0.190(3) 0.150(3) 0.169(3) 0.122(3) 0.093(3) 0.079(3)
CL2R_18 0.131(2) 0.0839(15) 0.0910(16) 0.0363(12) 0.0196(15) 0.0262(14)
CL3R_18 0.169(3) 0.0975(16) 0.0820(15) 0.0598(13) 0.0238(16) 0.0526(17)
C1R_18 0.125(8) 0.058(5) 0.107(7) 0.039(5) 0.014(6) 0.027(5)
CL1R_20 0.0465(8) 0.1324(16) 0.1157(16) 0.1017(14) 0.0431(9) 0.0476(9)
CL2R_20 0.0406(7) 0.0744(10) 0.0770(11) 0.0398(9) 0.0262(7) 0.0168(7)
CL3R_20 0.0656(12) 0.169(2) 0.0666(13) 0.0484(14) 0.0198(10) -0.0121(13)
C1R_20 0.036(3) 0.085(5) 0.080(5) 0.058(4) 0.021(3) 0.015(3)
CL1R_22 0.0501(15) 0.0534(16) 0.074(2) 0.0286(15) 0.0357(14) 0.0216(13)
CL2R_22 0.045(2) 0.137(4) 0.055(2) -0.007(3) 0.0254(16) 0.007(2)
CL3R_22 0.062(3) 0.126(4) 0.219(7) 0.144(5) 0.077(4) 0.061(3)
C1R_22 0.042(6) 0.047(5) 0.064(8) 0.031(6) 0.027(5) 0.019(5)
O1_1 0.0343(18) 0.052(2) 0.070(3) 0.037(2) 0.0244(18) 0.0198(16)
C1_1 0.041(3) 0.051(3) 0.069(4) 0.027(3) 0.029(3) 0.023(3)
C2_1 0.042(3) 0.048(3) 0.072(4) 0.033(3) 0.025(3) 0.022(2)
C3_1 0.035(3) 0.058(4) 0.090(5) 0.035(3) 0.023(3) 0.022(3)
C4_1 0.054(3) 0.053(3) 0.078(5) 0.034(3) 0.037(3) 0.024(3)
O1_2 0.047(2) 0.060(2) 0.054(2) 0.040(2) 0.0181(18) 0.0298(18)
C1_2 0.045(3) 0.054(3) 0.060(4) 0.035(3) 0.022(3) 0.030(3)
C2_2 0.055(3) 0.055(3) 0.056(4) 0.033(3) 0.016(3) 0.023(3)
C3_2 0.043(3) 0.059(4) 0.072(4) 0.035(3) 0.020(3) 0.025(3)
C4_2 0.062(4) 0.064(4) 0.061(4) 0.044(3) 0.028(3) 0.034(3)
O1_3 0.062(3) 0.072(3) 0.049(2) 0.041(2) 0.013(2) 0.017(2)
C1_3 0.065(4) 0.071(4) 0.053(4) 0.044(3) 0.000(3) 0.017(3)
C2_3 0.109(7) 0.109(7) 0.048(4) 0.038(4) 0.019(4) 0.056(5)
C3_3 0.115(8) 0.165(10) 0.063(5) 0.068(6) 0.012(5) 0.066(7)
C4_3 0.121(9) 0.151(10) 0.073(6) 0.045(7) 0.011(6) 0.034(8)
O1_4 0.065(3) 0.085(3) 0.057(3) 0.053(2) 0.032(2) 0.019(2)
C1_4 0.076(5) 0.092(5) 0.081(5) 0.064(4) 0.046(4) 0.024(4)
C2_4 0.069(4) 0.091(5) 0.070(5) 0.056(4) 0.027(4) 0.006(4)
C3_4 0.087(6) 0.115(7) 0.073(5) 0.061(5) 0.027(4) 0.003(5)
C4_4 0.090(5) 0.103(6) 0.067(5) 0.055(4) 0.039(4) 0.008(4)
O1_5 0.044(2) 0.094(3) 0.065(3) 0.059(3) 0.0196(19) 0.043(2)
C1_5 0.064(4) 0.102(6) 0.066(4) 0.058(4) 0.016(3) 0.047(4)
C2_5 0.071(5) 0.143(9) 0.107(8) 0.083(7) 0.026(5) 0.030(5)
C3_5 0.073(6) 0.210(14) 0.144(10) 0.125(10) 0.010(6) 0.002(7)
C4_5 0.117(9) 0.202(13) 0.090(7) 0.095(9) 0.001(6) 0.019(9)
O1_6 0.036(2) 0.109(3) 0.053(3) 0.052(2) 0.0256(18) 0.026(2)
O1_7 0.0380(18) 0.054(2) 0.0310(19) 0.0274(16) 0.0165(14) 0.0226(16)
C1_7 0.043(3) 0.058(3) 0.033(3) 0.029(2) 0.019(2) 0.021(2)
C2_7 0.045(3) 0.081(4) 0.043(3) 0.040(3) 0.014(3) 0.021(3)
C3_7 0.078(5) 0.147(8) 0.040(4) 0.057(4) 0.029(3) 0.046(5)
C4_7 0.049(4) 0.091(5) 0.053(4) 0.025(4) 0.014(3) 0.003(3)
O1_8 0.0292(17) 0.062(2) 0.040(2) 0.0337(17) 0.0196(15) 0.0233(15)
C1_8 0.037(3) 0.070(4) 0.046(3) 0.038(3) 0.024(2) 0.022(3)
C2_8 0.038(3) 0.076(4) 0.061(4) 0.043(3) 0.030(3) 0.023(3)
C3_8 0.063(4) 0.140(8) 0.114(7) 0.086(6) 0.063(5) 0.044(5)
C4_8 0.048(3) 0.067(4) 0.056(4) 0.024(3) 0.021(3) 0.024(3)
O1_9 0.0426(19) 0.078(3) 0.040(2) 0.047(2) 0.0215(16) 0.0311(18)
C1_9 0.049(3) 0.072(4) 0.048(3) 0.049(3) 0.020(3) 0.030(3)
C2_9 0.061(4) 0.106(5) 0.060(4) 0.068(4) 0.032(3) 0.036(4)
C3_9 0.126(7) 0.160(9) 0.093(6) 0.101(6) 0.085(6) 0.090(7)
C4_9 0.063(4) 0.081(4) 0.054(4) 0.053(3) 0.020(3) 0.022(3)
O1_10 0.0267(17) 0.074(3) 0.063(3) 0.049(2) 0.0199(16) 0.0271(17)
C1_10 0.035(3) 0.083(4) 0.076(4) 0.057(4) 0.031(3) 0.036(3)
C2_10 0.034(3) 0.078(4) 0.084(5) 0.057(4) 0.028(3) 0.033(3)
C3_10 0.043(3) 0.091(5) 0.095(6) 0.054(5) 0.018(4) 0.033(3)
C4_10 0.054(4) 0.094(5) 0.118(7) 0.069(5) 0.056(4) 0.052(4)
O1_11 0.045(2) 0.062(2) 0.039(2) 0.0338(18) 0.0250(16) 0.0265(17)
C1_11 0.048(3) 0.053(3) 0.037(3) 0.028(2) 0.018(2) 0.010(2)
C2_11 0.050(3) 0.062(3) 0.034(3) 0.027(3) 0.017(2) 0.003(3)
C3_11 0.095(5) 0.060(4) 0.071(5) 0.027(3) 0.058(4) 0.021(4)
C4_11 0.054(4) 0.104(5) 0.046(4) 0.048(4) 0.013(3) 0.002(3)
O1_12 0.0389(19) 0.056(2) 0.041(2) 0.0290(17) 0.0225(16) 0.0199(16)
C1_12 0.043(3) 0.070(4) 0.058(4) 0.044(3) 0.035(3) 0.034(3)
C2_12 0.063(4) 0.137(7) 0.052(4) 0.052(4) 0.038(3) 0.049(4)
C3_12 0.088(7) 0.209(14) 0.093(8) -0.015(8) 0.054(6) 0.009(8)
C4_12 0.079(5) 0.178(10) 0.094(6) 0.088(7) 0.067(5) 0.080(6)
O1_13 0.0328(17) 0.056(2) 0.050(2) 0.0410(18) 0.0218(15) 0.0272(15)
C1_13 0.030(2) 0.059(3) 0.049(3) 0.042(3) 0.012(2) 0.021(2)
C2_13 0.028(2) 0.062(3) 0.060(4) 0.045(3) 0.019(2) 0.023(2)
C3_13 0.045(3) 0.074(4) 0.095(5) 0.064(4) 0.032(3) 0.025(3)
C4_13 0.032(3) 0.073(4) 0.060(4) 0.047(3) 0.012(2) 0.023(3)
O1_14 0.0317(18) 0.062(2) 0.053(2) 0.0420(19) 0.0156(16) 0.0270(16)
C1_14 0.038(3) 0.053(3) 0.048(3) 0.038(3) 0.013(2) 0.026(2)
C2_14 0.040(3) 0.063(3) 0.065(4) 0.050(3) 0.017(3) 0.025(3)
C3_14 0.049(3) 0.059(3) 0.051(3) 0.040(3) 0.010(3) 0.021(3)
C4_14 0.089(5) 0.094(5) 0.078(5) 0.070(4) 0.050(4) 0.070(4)
C1R_25 0.071(4) 0.064(4) 0.048(4) 0.039(3) 0.010(3) 0.021(3)
CL2R_25 0.0935(13) 0.0582(9) 0.0719(11) 0.0396(9) 0.0225(10) 0.0158(9)
CL3R_25 0.0697(11) 0.1010(14) 0.0620(11) 0.0409(10) 0.0220(9) 0.0387(10)
CL1R_25 0.0748(11) 0.0875(12) 0.0584(10) 0.0368(9) 0.0262(8) 0.0358(9)

loop_
_atom_type_symbol
_atom_type_description
_atom_type_scat_dispersion_real
_atom_type_scat_dispersion_imag
_atom_type_scat_source
C C 0.0033 0.0016 'International Tables Vol C Tables 4.2.6.8 and 6.1.1.4'
H H 0.0000 0.0000 'International Tables Vol C Tables 4.2.6.8 and 6.1.1.4'
N N 0.0061 0.0033 'International Tables Vol C Tables 4.2.6.8 and 6.1.1.4'
O O 0.0106 0.0060 'International Tables Vol C Tables 4.2.6.8 and 6.1.1.4'
Cu Cu 0.3201 1.2651 'International Tables Vol C Tables 4.2.6.8 and 6.1.1.4'
F F 0.0171 0.0103 'International Tables Vol C Tables 4.2.6.8 and 6.1.1.4'
S S 0.1246 0.1234 'International Tables Vol C Tables 4.2.6.8 and 6.1.1.4'
Cl Cl 0.1484 0.1585 'International Tables Vol C Tables 4.2.6.8 and 6.1.1.4'

loop_
_geom_angle_atom_site_label_1
_geom_angle_atom_site_label_2
_geom_angle_atom_site_label_3
_geom_angle
_geom_angle_site_symmetry_1
_geom_angle_site_symmetry_3
O2W CU1 N22A 174.04(16) . .
O2W CU1 N21A 100.93(15) . .
N22A CU1 N21A 80.10(16) . .
O2W CU1 N23A 97.37(15) . .
N22A CU1 N23A 80.47(16) . .
N21A CU1 N23A 158.03(15) . .
O2W CU1 O1W 102.20(13) . .
N22A CU1 O1W 83.29(14) . .
N21A CU1 O1W 101.01(15) . .
N23A CU1 O1W 86.78(15) . .
C2A C1A C9A 122.6(5) . .
C2A C1A N1A 115.5(5) . .
C9A C1A N1A 121.9(5) . .
C1A C2A C3A 120.3(6) . .
C1A C2A H2A 119.9 . .
C3A C2A H2A 119.9 . .
C4A C3A C2A 119.6(6) . .
C4A C3A H3A 120.2 . .
C2A C3A H3A 120.2 . .
C3A C4A C5A 121.1(5) . .
C3A C4A H4A 119.5 . .
C5A C4A H4A 119.5 . .
C4A C5A C6A 122.0(5) . .
C4A C5A C9A 120.2(5) . .
C6A C5A C9A 117.8(5) . .
O1_1 C6A C7A 123.8(5) . .
O1_1 C6A C5A 116.5(5) . .
C7A C6A C5A 119.7(5) . .
C6A C7A C8A 117.7(5) . .
C6A C7A H7A 121.1 . .
C8A C7A H7A 121.1 . .
N2A C8A C7A 126.2(5) . .
N2A C8A C10A 116.2(5) . .
C7A C8A C10A 117.5(5) . .
N2A C9A C1A 121.9(5) . .
N2A C9A C5A 122.0(5) . .
C1A C9A C5A 116.1(5) . .
O3A C10A N3A 126.1(5) . .
O3A C10A C8A 121.5(5) . .
N3A C10A C8A 112.4(5) . .
C12A C11A N3A 126.5(5) . .
C12A C11A C19A 119.1(5) . .
N3A C11A C19A 114.3(5) . .
C11A C12A C13A 119.8(5) . .
C11A C12A H12A 120.1 . .
C13A C12A H12A 120.1 . .
C14A C13A C12A 122.7(6) . .
C14A C13A H13A 118.7 . .
C12A C13A H13A 118.7 . .
C13A C14A C15A 119.2(5) . .
C13A C14A H14A 120.4 . .
C15A C14A H14A 120.4 . .
C16A C15A C14A 124.0(5) . .
C16A C15A C19A 116.3(5) . .
C14A C15A C19A 119.7(5) . .
C17A C16A O1_2 124.3(5) . .
C17A C16A C15A 120.9(5) . .
O1_2 C16A C15A 114.8(5) . .
C16A C17A C18A 117.5(5) . .
C16A C17A H17A 121.2 . .
C18A C17A H17A 121.2 . .
N4A C18A C17A 124.4(5) . .
N4A C18A C20A 117.5(5) . .
C17A C18A C20A 118.1(5) . .
N4A C19A C15A 123.7(5) . .
N4A C19A C11A 116.7(5) . .
C15A C19A C11A 119.5(5) . .
O4A C20A N5A 125.0(6) . .
O4A C20A C18A 121.8(5) . .
N5A C20A C18A 113.3(5) . .
C22A C21A N5A 125.1(5) . .
C22A C21A C29A 119.4(5) . .
N5A C21A C29A 115.5(5) . .
C21A C22A C23A 119.6(5) . .
C21A C22A H22A 120.2 . .
C23A C22A H22A 120.2 . .
C24A C23A C22A 122.4(6) . .
C24A C23A H23A 118.8 . .
C22A C23A H23A 118.8 . .
C23A C24A C25A 119.1(6) . .
C23A C24A H24A 120.4 . .
C25A C24A H24A 120.4 . .
C24A C25A C29A 119.3(5) . .
C24A C25A C26A 123.5(5) . .
C29A C25A C26A 117.1(5) . .
C27A C26A O1_3 126.3(5) . .
C27A C26A C25A 119.6(5) . .
O1_3 C26A C25A 114.1(5) . .
C26A C27A C28A 118.6(5) . .
C26A C27A H27A 120.7 . .
C28A C27A H27A 120.7 . .
N6A C28A C27A 124.3(5) . .
N6A C28A C30A 116.6(5) . .
C27A C28A C30A 119.1(5) . .
N6A C29A C25A 122.9(5) . .
N6A C29A C21A 117.3(5) . .
C25A C29A C21A 119.8(5) . .
O5A C30A N7A 123.8(5) . .
O5A C30A C28A 121.1(5) . .
N7A C30A C28A 115.1(4) . .
N8A C31A N7A 113.3(4) . .
N8A C31A C32A 122.1(5) . .
N7A C31A C32A 124.5(5) . .
C33A C32A C31A 118.1(5) . .
C33A C32A H32A 121.0 . .
C31A C32A H32A 121.0 . .
C32A C33A C34A 121.2(5) . .
C32A C33A H33A 119.4 . .
C34A C33A H33A 119.4 . .
C33A C34A C35A 115.7(6) . .
C33A C34A H34A 122.1 . .
C35A C34A H34A 122.1 . .
N8A C35A C34A 124.5(5) . .
N8A C35A N9A 113.1(4) . .
C34A C35A N9A 122.3(5) . .
O6A C36A N9A 125.9(5) . .
O6A C36A C1B 121.2(5) . .
N9A C36A C1B 112.9(5) . .
O7A C37A N12A 123.4(5) . .
O7A C37A C9B 120.1(5) . .
N12A C37A C9B 116.4(4) . .
O8A C38A N15A 124.9(5) . .
O8A C38A C17B 121.9(5) . .
N15A C38A C17B 113.2(4) . .
O9A C39A N18A 122.6(4) . .
O9A C39A C23B 121.7(4) . .
N18A C39A C23B 115.5(4) . .
O10A C40A N19A 124.3(4) . .
O10A C40A C25B 122.7(4) . .
N19A C40A C25B 112.9(4) . .
O11A C41A N25A 124.3(4) . .
O11A C41A C37B 122.9(4) . .
N25A C41A C37B 112.7(4) . .
O12A C42A N26A 122.1(4) . .
O12A C42A C38B 120.7(4) . .
N26A C42A C38B 117.2(4) . .
O13A C43A N29A 125.7(5) . .
O13A C43A C44B 122.2(5) . .
N29A C43A C44B 112.1(4) . .
O14A C44A N32A 125.4(5) . .
O14A C44A C52B 120.8(4) . .
N32A C44A C52B 113.8(4) . .
O15A C45A N35A 123.6(4) . .
O15A C45A C60B 120.1(4) . .
N35A C45A C60B 116.3(4) . .
O16A C46A N37A 125.4(4) . .
O16A C46A C47A 121.8(4) . .
N37A C46A C47A 112.8(4) . .
N38A C47A C48A 125.2(4) . .
N38A C47A C46A 115.5(4) . .
C48A C47A C46A 119.3(4) . .
C49A C48A C47A 117.5(4) . .
C49A C48A H48A 121.3 . .
C47A C48A H48A 121.3 . .
O1_12 C49A C48A 124.2(4) . .
O1_12 C49A C50A 116.2(4) . .
C48A C49A C50A 119.6(4) . .
C49A C50A C55A 118.2(4) . .
C49A C50A C51A 121.7(4) . .
C55A C50A C51A 120.0(4) . .
C52A C51A C50A 118.3(5) . .
C52A C51A H51A 120.8 . .
C50A C51A H51A 120.8 . .
C51A C52A C53A 122.6(5) . .
C51A C52A H52A 118.7 . .
C53A C52A H52A 118.7 . .
C54A C53A C52A 120.7(5) . .
C54A C53A H53A 119.7 . .
C52A C53A H53A 119.7 . .
C53A C54A N39A 123.8(4) . .
C53A C54A C55A 118.7(4) . .
N39A C54A C55A 117.5(4) . .
N38A C55A C50A 122.4(4) . .
N38A C55A C54A 118.0(4) . .
C50A C55A C54A 119.6(4) . .
O17A C56A N39A 123.6(4) . .
O17A C56A C57A 120.4(4) . .
N39A C56A C57A 116.1(4) . .
N40A C57A C58A 124.7(4) . .
N40A C57A C56A 120.3(4) . .
C58A C57A C56A 115.0(4) . .
C59A C58A C57A 119.2(4) . .
C59A C58A H58A 120.4 . .
C57A C58A H58A 120.4 . .
O1_13 C59A C58A 124.1(4) . .
O1_13 C59A C60A 116.6(4) . .
C58A C59A C60A 119.3(4) . .
C61A C60A C59A 123.3(4) . .
C61A C60A C65A 120.1(4) . .
C59A C60A C65A 116.5(4) . .
C62A C61A C60A 120.4(4) . .
C62A C61A H61A 119.8 . .
C60A C61A H61A 119.8 . .
C61A C62A C63A 121.1(4) . .
C61A C62A H62A 119.4 . .
C63A C62A H62A 119.4 . .
C64A C63A C62A 119.9(4) . .
C64A C63A H63A 120.1 . .
C62A C63A H63A 120.1 . .
C63A C64A N41A 124.0(4) . .
C63A C64A C65A 120.6(4) . .
N41A C64A C65A 115.3(4) . .
N40A C65A C64A 118.6(4) . .
N40A C65A C60A 123.5(4) . .
C64A C65A C60A 117.9(4) . .
O18A C66A N41A 126.3(4) . .
O18A C66A C67A 121.3(4) . .
N41A C66A C67A 112.4(4) . .
N42A C67A C68A 126.0(4) . .
N42A C67A C66A 117.6(4) . .
C68A C67A C66A 116.4(4) . .
C69A C68A C67A 116.4(5) . .
C69A C68A H68A 121.8 . .
C67A C68A H68A 121.8 . .
O1_14 C69A C68A 124.0(5) . .
O1_14 C69A C70A 115.3(4) . .
C68A C69A C70A 120.7(4) . .
C71A C70A C69A 122.0(4) . .
C71A C70A C75A 120.3(5) . .
C69A C70A C75A 117.6(4) . .
C72A C71A C70A 120.7(5) . .
C72A C71A H71A 119.6 . .
C70A C71A H71A 119.6 . .
C71A C72A C73A 119.7(5) . .
C71A C72A H72A 120.1 . .
C73A C72A H72A 120.1 . .
C74A C73A C72A 120.7(5) . .
C74A C73A H73A 119.6 . .
C72A C73A H73A 119.6 . .
C73A C74A C75A 122.1(5) . .
C73A C74A N43A 115.6(5) . .
C75A C74A N43A 122.3(4) . .
N42A C75A C74A 122.6(4) . .
N42A C75A C70A 121.0(5) . .
C74A C75A C70A 116.4(4) . .
O2A N1A O1A 123.2(5) . .
O2A N1A C1A 119.7(5) . .
O1A N1A C1A 117.1(5) . .
C8A N2A C9A 116.4(4) . .
C10A N3A C11A 128.5(5) . .
C10A N3A H3AA 115.7 . .
C11A N3A H3AA 115.7 . .
C18A N4A C19A 117.1(4) . .
C20A N5A C21A 128.4(5) . .
C20A N5A H5A 115.8 . .
C21A N5A H5A 115.8 . .
C28A N6A C29A 117.2(4) . .
C30A N7A C31A 129.4(4) . .
C30A N7A H7AA 115.3 . .
C31A N7A H7AA 115.3 . .
C35A N8A C31A 118.3(4) . .
C36A N9A C35A 127.2(5) . .
C36A N9A H9A 116.4 . .
C35A N9A H9A 116.4 . .
C1B N10A C8B 115.8(4) . .
C7B N11A C8B 118.1(4) . .
C37A N12A C7B 126.3(4) . .
C37A N12A H12B 116.8 . .
C7B N12A H12B 116.8 . .
C9B N13A C16B 117.1(4) . .
C15B N14A C16B 118.6(4) . .
C15B N15A C38A 129.1(4) . .
C15B N15A H15A 115.4 . .
C38A N15A H15A 115.4 . .
C17B N16A C24B 117.2(5) . .
C23B C17V C24B 121.4(5) . .
C39A N18A N19A 121.5(4) . .
C39A N18A H18A 119.3 . .
N19A N18A H18A 119.3 . .
C40A N19A N18A 115.9(4) . .
C40A N19A H19A 122.0 . .
N18A N19A H19A 122.0 . .
C25B N20A N21A 119.2(4) . .
N20A N21A C28B 120.5(4) . .
N20A N21A CU1 122.4(3) . .
C28B N21A CU1 117.0(3) . .
C29B N22A C33B 122.7(4) . .
C29B N22A CU1 119.1(3) . .
C33B N22A CU1 117.8(3) . .
N24A N23A C34B 122.2(4) . .
N24A N23A CU1 122.0(3) . .
C34B N23A CU1 115.2(3) . .
N23A N24A C37B 118.6(4) . .
C41A N25A N26A 117.7(4) . .
C41A N25A H25A 121.2 . .
N26A N25A H25A 121.2 . .
C42A N26A N25A 117.6(4) . .
C42A N26A H26A 121.2 . .
N25A N26A H26A 121.2 . .
C38B C27V C45B 120.1(4) . .
C44B N28A C45B 115.8(4) . .
C43A N29A C46B 131.0(4) . .
C43A N29A H29A 114.5 . .
C46B N29A H29A 114.5 . .
C46B N30A C53B 118.8(4) . .
C52B N31A C53B 117.8(4) . .
C44A N32A C54B 127.2(4) . .
C44A N32A H32B 116.4 . .
C54B N32A H32B 116.4 . .
C54B N33A C61B 116.7(4) . .
C60B N34A C61B 116.6(4) . .
C45A N35A C62B 126.5(4) . .
C45A N35A H35A 116.7 . .
C62B N35A H35A 116.7 . .
C66B N36A C62B 118.5(4) . .
C46A N37A C66B 130.5(4) . .
C46A N37A H37A 114.7 . .
C66B N37A H37A 114.7 . .
C47A N38A C55A 116.8(4) . .
C56A N39A C54A 125.9(4) . .
C56A N39A H39A 117.0 . .
C54A N39A H39A 117.0 . .
C57A N40A C65A 116.6(4) . .
C66A N41A C64A 127.2(4) . .
C66A N41A H41A 116.4 . .
C64A N41A H41A 116.4 . .
C67A N42A C75A 118.0(4) . .
O19A N43A O20A 123.2(4) . .
O19A N43A C74A 119.4(4) . .
O20A N43A C74A 117.4(4) . .
N10A C1B C2B 126.5(5) . .
N10A C1B C36A 115.7(5) . .
C2B C1B C36A 117.7(5) . .
C3B C2B C1B 117.8(5) . .
C3B C2B H2B 121.1 . .
C1B C2B H2B 121.1 . .
O1_4 C3B C2B 125.9(5) . .
O1_4 C3B C4B 115.5(5) . .
C2B C3B C4B 118.5(5) . .
C8B C4B C5B 117.2(5) . .
C8B C4B C3B 118.7(5) . .
C5B C4B C3B 124.1(5) . .
C6B C5B C4B 121.0(5) . .
C6B C5B H5B 119.5 . .
C4B C5B H5B 119.5 . .
C5B C6B C7B 118.1(5) . .
C5B C6B H6B 120.9 . .
C7B C6B H6B 120.9 . .
N11A C7B N12A 114.9(4) . .
N11A C7B C6B 123.3(5) . .
N12A C7B C6B 121.7(4) . .
N10A C8B N11A 115.1(4) . .
N10A C8B C4B 122.7(5) . .
N11A C8B C4B 122.2(5) . .
N13A C9B C10B 124.6(5) . .
N13A C9B C37A 119.1(4) . .
C10B C9B C37A 116.3(4) . .
C11B C10B C9B 119.0(5) . .
C11B C10B H10B 120.5 . .
C9B C10B H10B 120.5 . .
C10B C11B O1_5 126.3(5) . .
C10B C11B C12B 119.4(5) . .
O1_5 C11B C12B 114.2(5) . .
C13B C12B C16B 118.3(5) . .
C13B C12B C11B 124.9(5) . .
C16B C12B C11B 116.8(5) . .
C14B C13B C12B 120.4(4) . .
C14B C13B H13B 119.8 . .
C12B C13B H13B 119.8 . .
C13B C14B C15B 118.0(5) . .
C13B C14B H14B 121.0 . .
C15B C14B H14B 121.0 . .
N14A C15B N15A 114.5(4) . .
N14A C15B C14B 123.4(5) . .
N15A C15B C14B 122.2(5) . .
N13A C16B N14A 115.6(4) . .
N13A C16B C12B 123.1(4) . .
N14A C16B C12B 121.3(5) . .
N16A C17B C18B 125.3(5) . .
N16A C17B C38A 118.2(5) . .
C18B C17B C38A 116.5(4) . .
C19B C18B C17B 118.4(5) . .
C19B C18B H18B 120.8 . .
C17B C18B H18B 120.8 . .
C18B C19B O1_6 125.6(5) . .
C18B C19B C20B 119.5(5) . .
O1_6 C19B C20B 115.0(5) . .
C21B C20B C24B 119.8(4) . .
C21B C20B C19B 123.5(5) . .
C24B C20B C19B 116.7(5) . .
C22B C21B C20B 120.1(5) . .
C22B C21B H21B 119.9 . .
C20B C21B H21B 119.9 . .
C21B C22B O1_7 122.1(5) . .
C21B C22B C23B 121.3(4) . .
O1_7 C22B C23B 116.6(4) . .
C17V C23B C22B 118.9(4) . .
C17V C23B C39A 114.8(4) . .
C22B C23B C39A 126.3(4) . .
N16A C24B C17V 118.8(5) . .
N16A C24B C20B 122.8(4) . .
C17V C24B C20B 118.4(4) . .
N20A C25B C26B 123.0(4) . .
N20A C25B C40A 116.3(4) . .
C26B C25B C40A 120.7(5) . .
C27B C26B C25B 117.5(5) . .
C27B C26B H26B 121.2 . .
C25B C26B H26B 121.2 . .
C28B C27B C26B 118.1(4) . .
C28B C27B H27B 121.0 . .
C26B C27B H27B 121.0 . .
N21A C28B C27B 121.5(4) . .
N21A C28B C29B 111.6(4) . .
C27B C28B C29B 126.9(4) . .
N22A C29B C30B 120.2(5) . .
N22A C29B C28B 111.7(4) . .
C30B C29B C28B 128.0(5) . .
C29B C30B C31B 118.6(5) . .
C29B C30B H30B 120.7 . .
C31B C30B H30B 120.7 . .
C30B C31B C32B 120.8(4) . .
C30B C31B H31B 119.6 . .
C32B C31B H31B 119.6 . .
C33B C32B C31B 117.9(5) . .
C33B C32B H32C 121.0 . .
C31B C32B H32C 121.0 . .
N22A C33B C32B 119.7(4) . .
N22A C33B C34B 111.9(4) . .
C32B C33B C34B 128.4(4) . .
N23A C34B C35B 120.8(4) . .
N23A C34B C33B 112.9(4) . .
C35B C34B C33B 126.3(4) . .
C36B C35B C34B 117.8(4) . .
C36B C35B H35B 121.1 . .
C34B C35B H35B 121.1 . .
C35B C36B C37B 117.7(5) . .
C35B C36B H36B 121.1 . .
C37B C36B H36B 121.1 . .
N24A C37B C36B 122.9(4) . .
N24A C37B C41A 115.8(4) . .
C36B C37B C41A 121.3(4) . .
C27V C38B C39B 119.9(4) . .
C27V C38B C42A 114.1(4) . .
C39B C38B C42A 126.0(4) . .
O1_8 C39B C40B 122.8(4) . .
O1_8 C39B C38B 116.7(4) . .
C40B C39B C38B 120.5(4) . .
C39B C40B C41B 119.8(5) . .
C39B C40B H40B 120.1 . .
C41B C40B H40B 120.1 . .
C45B C41B C40B 120.1(4) . .
C45B C41B C42B 116.8(4) . .
C40B C41B C42B 123.1(5) . .
O1_9 C42B C43B 124.8(4) . .
O1_9 C42B C41B 115.4(4) . .
C43B C42B C41B 119.7(5) . .
C42B C43B C44B 118.7(4) . .
C42B C43B H43B 120.6 . .
C44B C43B H43B 120.6 . .
N28A C44B C43B 125.1(4) . .
N28A C44B C43A 115.7(4) . .
C43B C44B C43A 119.2(4) . .
N28A C45B C41B 123.8(4) . .
N28A C45B C27V 116.5(4) . .
C41B C45B C27V 119.6(4) . .
N30A C46B N29A 113.1(4) . .
N30A C46B C47B 123.8(4) . .
N29A C46B C47B 123.1(4) . .
C48B C47B C46B 117.5(5) . .
C48B C47B H47B 121.2 . .
C46B C47B H47B 121.2 . .
C47B C48B C49B 121.1(4) . .
C47B C48B H48B 119.4 . .
C49B C48B H48B 119.4 . .
C50B C49B C53B 117.5(5) . .
C50B C49B C48B 126.1(4) . .
C53B C49B C48B 116.4(4) . .
O1_10 C50B C51B 124.5(5) . .
O1_10 C50B C49B 115.9(4) . .
C51B C50B C49B 119.6(4) . .
C50B C51B C52B 117.4(5) . .
C50B C51B H51B 121.3 . .
C52B C51B H51B 121.3 . .
N31A C52B C51B 124.8(5) . .
N31A C52B C44A 116.9(4) . .
C51B C52B C44A 118.3(4) . .
N31A C53B N30A 115.0(4) . .
N31A C53B C49B 122.8(4) . .
N30A C53B C49B 122.2(4) . .
N33A C54B N32A 114.1(4) . .
N33A C54B C55B 124.0(4) . .
N32A C54B C55B 121.9(4) . .
C56B C55B C54B 118.5(4) . .
C56B C55B H55B 120.7 . .
C54B C55B H55B 120.7 . .
C55B C56B C57B 120.1(5) . .
C55B C56B H56B 120.0 . .
C57B C56B H56B 120.0 . .
C61B C57B C56B 118.1(4) . .
C61B C57B C58B 119.4(4) . .
C56B C57B C58B 122.5(5) . .
O1_11 C58B C59B 125.1(4) . .
O1_11 C58B C57B 117.1(4) . .
C59B C58B C57B 117.8(4) . .
C58B C59B C60B 118.6(4) . .
C58B C59B H59B 120.7 . .
C60B C59B H59B 120.7 . .
N34A C60B C59B 125.2(4) . .
N34A C60B C45A 120.6(4) . .
C59B C60B C45A 114.2(4) . .
N34A C61B N33A 115.1(4) . .
N34A C61B C57B 122.4(4) . .
N33A C61B C57B 122.6(4) . .
N36A C62B N35A 112.4(4) . .
N36A C62B C63B 123.2(4) . .
N35A C62B C63B 124.3(4) . .
C64B C63B C62B 116.6(5) . .
C64B C63B H63B 121.7 . .
C62B C63B H63B 121.7 . .
C65B C64B C63B 121.8(4) . .
C65B C64B H64B 119.1 . .
C63B C64B H64B 119.1 . .
C64B C65B C66B 117.2(4) . .
C64B C65B H65B 121.4 . .
C66B C65B H65B 121.4 . .
N36A C66B N37A 112.8(4) . .
N36A C66B C65B 122.6(4) . .
N37A C66B C65B 124.6(4) . .
CU1 O1W H1WA 97.2 . .
CU1 O1W H1WB 117.9 . .
H1WA O1W H1WB 117.7 . .
CU1 O2W H2WA 117.2 . .
CU1 O2W H2WB 117.1 . .
H2WA O2W H2WB 102.8 . .
F2C C1C F3C 108.1(4) . .
F2C C1C F1C 108.0(4) . .
F3C C1C F1C 106.3(4) . .
F2C C1C S1C 112.4(4) . .
F3C C1C S1C 111.1(4) . .
F1C C1C S1C 110.8(4) . .
O2C S1C O1C 114.4(2) . .
O2C S1C O3C 114.7(2) . .
O1C S1C O3C 114.8(2) . .
O2C S1C C1C 105.1(2) . .
O1C S1C C1C 103.3(2) . .
O3C S1C C1C 102.3(2) . .
F5C C2C F6C 108.9(6) . .
F5C C2C F4C 107.8(6) . .
F6C C2C F4C 108.9(6) . .
F5C C2C S2C 110.9(5) . .
F6C C2C S2C 109.9(4) . .
F4C C2C S2C 110.4(5) . .
O5C S2C O4C 114.8(3) . .
O5C S2C O6C 115.4(4) . .
O4C S2C O6C 114.9(3) . .
O5C S2C C2C 103.6(3) . .
O4C S2C C2C 103.5(3) . .
O6C S2C C2C 102.3(3) . .
O1M C1M C6M 107.9(3) . .
O1M C1M C2M 110.6(4) . .
C6M C1M C2M 110.8(4) . .
O1M C1M H1M 109.2 . .
C6M C1M H1M 109.2 . .
C2M C1M H1M 109.2 . .
O2M C2M C3M 111.3(4) . .
O2M C2M C1M 105.4(4) . .
C3M C2M C1M 109.5(4) . .
O2M C2M H2M 110.2 . .
C3M C2M H2M 110.2 . .
C1M C2M H2M 110.2 . .
O3M C3M C2M 110.4(4) . .
O3M C3M C4M 109.1(4) . .
C2M C3M C4M 110.8(3) . .
O3M C3M H3M 108.8 . .
C2M C3M H3M 108.8 . .
C4M C3M H3M 108.8 . .
O4M C4M C5M 107.8(4) . .
O4M C4M C3M 114.1(4) . .
C5M C4M C3M 108.1(4) . .
O4M C4M H4M 108.9 . .
C5M C4M H4M 108.9 . .
C3M C4M H4M 108.9 . .
O5M C5M O1M 107.0(3) . .
O5M C5M C4M 110.4(4) . .
O1M C5M C4M 110.7(4) . .
O5M C5M H5M 109.6 . .
O1M C5M H5M 109.6 . .
C4M C5M H5M 109.6 . .
O6M C6M C1M 112.5(4) . .
O6M C6M H6MA 109.1 . .
C1M C6M H6MA 109.1 . .
O6M C6M H6MB 109.1 . .
C1M C6M H6MB 109.1 . .
H6MA C6M H6MB 107.8 . .
C1M O1M C5M 112.7(3) . .
C2M O2M H2MA 109.5 . .
C3M O3M H3MA 109.5 . .
C4M O4M H4MA 109.5 . .
C5M O5M H5MA 109.5 . .
C6M O6M H6M 109.5 . .
C3W O3W H3W 109.5 . .
H4WA O4W H4WB 101.8 . .
O1_6 C1_15 C2_15 109.6(7) . .
C1_15 C2_15 C3_15 115.8(10) . .
C1_15 C2_15 C4_15 107.4(9) . .
C3_15 C2_15 C4_15 112.4(11) . .
CL1R_16 C1R_16 CL3R_16 112.01(15) . .
CL1R_16 C1R_16 CL2R_16 110.30(14) . .
CL3R_16 C1R_16 CL2R_16 110.18(13) . .
CL1R_16 C1R_16 H1R_16 108.1 . .
CL3R_16 C1R_16 H1R_16 108.1 . .
CL2R_16 C1R_16 H1R_16 108.1 . .
CL3R_17 C1R_17 CL1R_17 111.89(15) . .
CL3R_17 C1R_17 CL2R_17 111.04(16) . .
CL1R_17 C1R_17 CL2R_17 110.73(16) . .
CL3R_17 C1R_17 H1_17 107.7 . .
CL1R_17 C1R_17 H1_17 107.7 . .
CL2R_17 C1R_17 H1_17 107.7 . .
CL2R_18 C1R_18 CL1R_18 109.2(3) . .
CL2R_18 C1R_18 CL3R_18 110.4(2) . .
CL1R_18 C1R_18 CL3R_18 110.7(2) . .
CL2R_18 C1R_18 H2_18 108.8 . .
CL1R_18 C1R_18 H2_18 108.8 . .
CL3R_18 C1R_18 H2_18 108.8 . .
CL1R_20 C1R_20 CL3R_20 109.71(19) . .
CL1R_20 C1R_20 CL2R_20 112.33(14) . .
CL3R_20 C1R_20 CL2R_20 110.27(17) . .
CL1R_20 C1R_20 H3_20 108.1 . .
CL3R_20 C1R_20 H3_20 108.1 . .
CL2R_20 C1R_20 H3_20 108.1 . .
C1R_22 CL1R_22 CL3R_22 34.58(19) . 2_656
CL3R_22 CL2R_22 C1R_22 87.6(6) 2_656 2_656
CL3R_22 CL2R_22 C1R_22 49.5(5) 2_656 .
C1R_22 CL2R_22 C1R_22 40.0(3) 2_656 .
CL2R_22 CL3R_22 C1R_22 100.9(6) 2_656 2_656
CL2R_22 CL3R_22 C1R_22 62.2(6) 2_656 .
C1R_22 CL3R_22 C1R_22 40.9(3) 2_656 .
CL2R_22 CL3R_22 CL1R_22 117.9(5) 2_656 2_656
C1R_22 CL3R_22 CL1R_22 47.1(2) 2_656 2_656
C1R_22 CL3R_22 CL1R_22 80.4(3) . 2_656
C1R_22 C1R_22 CL3R_22 88.4(4) 2_656 2_656
C1R_22 C1R_22 CL2R_22 79.4(4) 2_656 2_656
CL3R_22 C1R_22 CL2R_22 164.0(4) 2_656 2_656
C1R_22 C1R_22 CL3R_22 50.8(4) 2_656 .
CL3R_22 C1R_22 CL3R_22 139.1(3) 2_656 .
CL2R_22 C1R_22 CL3R_22 30.1(2) 2_656 .
C1R_22 C1R_22 CL1R_22 136.4(7) 2_656 .
CL3R_22 C1R_22 CL1R_22 98.3(3) 2_656 .
CL2R_22 C1R_22 CL1R_22 97.6(3) 2_656 .
CL3R_22 C1R_22 CL1R_22 111.2(3) . .
C1R_22 C1R_22 CL2R_22 60.5(5) 2_656 .
CL3R_22 C1R_22 CL2R_22 29.6(3) 2_656 .
CL2R_22 C1R_22 CL2R_22 140.0(3) 2_656 .
CL3R_22 C1R_22 CL2R_22 110.6(4) . .
CL1R_22 C1R_22 CL2R_22 110.9(3) . .
C1R_22 C1R_22 H1X_22 109.0 2_656 .
CL3R_22 C1R_22 H1X_22 85.3 2_656 .
CL2R_22 C1R_22 H1X_22 88.9 2_656 .
CL3R_22 C1R_22 H1X_22 106.0 . .
CL1R_22 C1R_22 H1X_22 114.5 . .
CL2R_22 C1R_22 H1X_22 103.3 . .
C6A O1_1 C1_1 118.1(4) . .
O1_1 C1_1 C2_1 111.3(3) . .
C1_1 C2_1 C4_1 109.4(4) . .
C1_1 C2_1 C3_1 110.9(4) . .
C4_1 C2_1 C3_1 111.9(5) . .
C16A O1_2 C1_2 119.1(4) . .
O1_2 C1_2 C2_2 109.7(3) . .
C1_2 C2_2 C3_2 109.1(4) . .
C1_2 C2_2 C4_2 111.8(4) . .
C3_2 C2_2 C4_2 112.6(4) . .
C26A O1_3 C1_3 119.7(4) . .
O1_3 C1_3 C2_3 108.8(4) . .
C1_3 C2_3 C4_3 111.3(7) . .
C1_3 C2_3 C3_3 108.9(5) . .
C4_3 C2_3 C3_3 114.0(8) . .
C3B O1_4 C1_4 119.2(4) . .
O1_4 C1_4 C2_4 111.2(4) . .
C1_4 C2_4 C3_4 111.4(5) . .
C1_4 C2_4 C4_4 110.3(4) . .
C3_4 C2_4 C4_4 110.4(6) . .
C11B O1_5 C1_5 118.6(5) . .
O1_5 C1_5 C2_5 112.7(5) . .
C1_5 C2_5 C3_5 111.7(8) . .
C1_5 C2_5 C4_5 109.9(7) . .
C3_5 C2_5 C4_5 110.9(8) . .
C19B O1_6 C1_6 115.7(5) . .
C19B O1_6 C1_15 117.8(5) . .
O1_6 C1_6 C2_6 109.2(6) . .
C1_6 C2_6 C4_6 108.5(9) . .
C1_6 C2_6 C3_6 110.2(9) . .
C4_6 C2_6 C3_6 110.4(11) . .
C22B O1_7 C1_7 120.5(3) . .
O1_7 C1_7 C2_7 108.6(3) . .
C1_7 C2_7 C3_7 109.8(4) . .
C1_7 C2_7 C4_7 112.0(4) . .
C3_7 C2_7 C4_7 112.5(6) . .
C39B O1_8 C1_8 121.3(3) . .
O1_8 C1_8 C2_8 109.2(3) . .
C1_8 C2_8 C4_8 112.6(4) . .
C1_8 C2_8 C3_8 110.1(4) . .
C4_8 C2_8 C3_8 111.6(5) . .
C42B O1_9 C1_9 118.4(4) . .
O1_9 C1_9 C2_9 108.2(3) . .
C1_9 C2_9 C3_9 110.1(5) . .
C1_9 C2_9 C4_9 109.8(4) . .
C3_9 C2_9 C4_9 112.3(5) . .
C50B O1_10 C1_10 118.6(4) . .
O1_10 C1_10 C2_10 111.1(3) . .
C1_10 C2_10 C3_10 110.1(5) . .
C1_10 C2_10 C4_10 109.7(4) . .
C3_10 C2_10 C4_10 111.8(6) . .
C58B O1_11 C1_11 118.0(3) . .
O1_11 C1_11 C2_11 109.5(3) . .
C1_11 C2_11 C3_11 111.6(4) . .
C1_11 C2_11 C4_11 110.2(4) . .
C3_11 C2_11 C4_11 111.7(5) . .
C49A O1_12 C1_12 119.9(3) . .
O1_12 C1_12 C2_12 109.9(3) . .
C1_12 C2_12 C3_12 110.9(6) . .
C1_12 C2_12 C4_12 110.2(4) . .
C3_12 C2_12 C4_12 106.9(8) . .
C59A O1_13 C1_13 117.3(3) . .
O1_13 C1_13 C2_13 111.2(3) . .
C1_13 C2_13 C3_13 111.3(4) . .
C1_13 C2_13 C4_13 109.5(3) . .
C3_13 C2_13 C4_13 110.7(4) . .
C69A O1_14 C1_14 120.0(3) . .
O1_14 C1_14 C2_14 108.4(3) . .
C1_14 C2_14 C4_14 111.9(4) . .
C1_14 C2_14 C3_14 110.1(3) . .
C4_14 C2_14 C3_14 112.0(4) . .
CL3R_25 C1R_25 CL1R_25 110.45(16) . .
CL3R_25 C1R_25 CL2R_25 111.63(17) . .
CL1R_25 C1R_25 CL2R_25 111.72(16) . .
CL3R_25 C1R_25 H4_25 107.6 . .
CL1R_25 C1R_25 H4_25 107.6 . .
CL2R_25 C1R_25 H4_25 107.6 . .

loop_
_geom_bond_atom_site_label_1
_geom_bond_atom_site_label_2
_geom_bond_distance
_geom_bond_site_symmetry_2
CU1 O2W 1.895(3) .
CU1 N22A 1.930(4) .
CU1 N21A 1.961(4) .
CU1 N23A 1.982(4) .
CU1 O1W 2.251(3) .
C1A C2A 1.350(8) .
C1A C9A 1.421(8) .
C1A N1A 1.482(7) .
C2A C3A 1.403(8) .
C2A H2A 0.8200 .
C3A C4A 1.360(9) .
C3A H3A 0.9500 .
C4A C5A 1.403(8) .
C4A H4A 0.9500 .
C5A C6A 1.421(8) .
C5A C9A 1.425(7) .
C6A O1_1 1.347(6) .
C6A C7A 1.366(8) .
C7A C8A 1.388(7) .
C7A H7A 0.9500 .
C8A N2A 1.331(7) .
C8A C10A 1.509(8) .
C9A N2A 1.368(7) .
C10A O3A 1.219(7) .
C10A N3A 1.350(7) .
C11A C12A 1.383(8) .
C11A N3A 1.394(7) .
C11A C19A 1.440(8) .
C12A C13A 1.402(8) .
C12A H12A 0.9500 .
C13A C14A 1.363(8) .
C13A H13A 0.9500 .
C14A C15A 1.413(8) .
C14A H14A 0.9500 .
C15A C16A 1.410(8) .
C15A C19A 1.416(7) .
C16A C17A 1.366(8) .
C16A O1_2 1.369(6) .
C17A C18A 1.424(7) .
C17A H17A 0.9500 .
C18A N4A 1.313(7) .
C18A C20A 1.505(8) .
C19A N4A 1.364(7) .
C20A O4A 1.215(7) .
C20A N5A 1.357(7) .
C21A C22A 1.366(8) .
C21A N5A 1.409(7) .
C21A C29A 1.430(7) .
C22A C23A 1.413(9) .
C22A H22A 0.9500 .
C23A C24A 1.363(9) .
C23A H23A 0.9500 .
C24A C25A 1.411(9) .
C24A H24A 0.9500 .
C25A C29A 1.416(8) .
C25A C26A 1.425(8) .
C26A C27A 1.356(9) .
C26A O1_3 1.370(7) .
C27A C28A 1.397(8) .
C27A H27A 0.9500 .
C28A N6A 1.334(6) .
C28A C30A 1.480(8) .
C29A N6A 1.352(7) .
C30A O5A 1.239(6) .
C30A N7A 1.339(7) .
C31A N8A 1.341(6) .
C31A N7A 1.391(7) .
C31A C32A 1.407(7) .
C32A C33A 1.368(8) .
C32A H32A 0.9500 .
C33A C34A 1.386(8) .
C33A H33A 0.9500 .
C34A C35A 1.413(7) .
C34A H34A 0.9500 .
C35A N8A 1.313(7) .
C35A N9A 1.415(7) .
C36A O6A 1.219(7) .
C36A N9A 1.351(7) .
C36A C1B 1.512(8) .
C37A O7A 1.225(6) .
C37A N12A 1.375(6) .
C37A C9B 1.488(8) .
C38A O8A 1.208(6) .
C38A N15A 1.380(7) .
C38A C17B 1.512(7) .
C39A O9A 1.226(6) .
C39A N18A 1.364(6) .
C39A C23B 1.504(6) .
C40A O10A 1.218(6) .
C40A N19A 1.351(6) .
C40A C25B 1.511(7) .
C41A O11A 1.218(6) .
C41A N25A 1.349(6) .
C41A C37B 1.506(6) .
C42A O12A 1.227(6) .
C42A N26A 1.346(6) .
C42A C38B 1.504(6) .
C43A O13A 1.221(6) .
C43A N29A 1.364(6) .
C43A C44B 1.512(7) .
C44A O14A 1.221(6) .
C44A N32A 1.375(6) .
C44A C52B 1.502(7) .
C45A O15A 1.221(6) .
C45A N35A 1.364(6) .
C45A C60B 1.507(6) .
C46A O16A 1.230(5) .
C46A N37A 1.349(6) .
C46A C47A 1.512(7) .
C47A N38A 1.332(6) .
C47A C48A 1.401(7) .
C48A C49A 1.378(7) .
C48A H48A 0.9500 .
C49A O1_12 1.358(6) .
C49A C50A 1.406(7) .
C50A C55A 1.412(7) .
C50A C51A 1.428(7) .
C51A C52A 1.374(7) .
C51A H51A 0.9500 .
C52A C53A 1.391(8) .
C52A H52A 0.9500 .
C53A C54A 1.384(7) .
C53A H53A 0.9500 .
C54A N39A 1.397(6) .
C54A C55A 1.438(6) .
C55A N38A 1.361(6) .
C56A O17A 1.226(6) .
C56A N39A 1.364(6) .
C56A C57A 1.510(7) .
C57A N40A 1.318(6) .
C57A C58A 1.409(6) .
C58A C59A 1.370(7) .
C58A H58A 0.9500 .
C59A O1_13 1.346(5) .
C59A C60A 1.423(7) .
C60A C61A 1.407(7) .
C60A C65A 1.433(6) .
C61A C62A 1.363(7) .
C61A H61A 0.9500 .
C62A C63A 1.413(6) .
C62A H62A 0.9500 .
C63A C64A 1.386(7) .
C63A H63A 0.9500 .
C64A N41A 1.400(6) .
C64A C65A 1.431(6) .
C65A N40A 1.373(6) .
C66A O18A 1.214(6) .
C66A N41A 1.365(6) .
C66A C67A 1.516(7) .
C67A N42A 1.313(6) .
C67A C68A 1.412(6) .
C68A C69A 1.377(7) .
C68A H68A 0.9500 .
C69A O1_14 1.357(5) .
C69A C70A 1.423(8) .
C70A C71A 1.409(7) .
C70A C75A 1.431(6) .
C71A C72A 1.363(8) .
C71A H71A 0.9500 .
C72A C73A 1.399(8) .
C72A H72A 0.9500 .
C73A C74A 1.364(7) .
C73A H73A 0.9500 .
C74A C75A 1.413(7) .
C74A N43A 1.481(6) .
C75A N42A 1.377(6) .
N1A O2A 1.209(7) .
N1A O1A 1.222(6) .
N3A H3AA 0.8800 .
N5A H5A 0.8800 .
N7A H7AA 0.8800 .
N9A H9A 0.8800 .
N10A C1B 1.329(7) .
N10A C8B 1.348(7) .
N11A C7B 1.313(6) .
N11A C8B 1.378(7) .
N12A C7B 1.388(7) .
N12A H12B 0.8800 .
N13A C9B 1.322(6) .
N13A C16B 1.358(7) .
N14A C15B 1.317(7) .
N14A C16B 1.359(6) .
N15A C15B 1.373(6) .
N15A H15A 0.8800 .
N16A C17B 1.307(6) .
N16A C24B 1.364(6) .
C17V C23B 1.380(7) .
C17V C24B 1.410(7) .
N18A N19A 1.378(5) .
N18A H18A 0.8800 .
N19A H19A 0.8800 .
N20A C25B 1.313(6) .
N20A N21A 1.330(5) .
N21A C28B 1.366(6) .
N22A C29B 1.335(6) .
N22A C33B 1.349(6) .
N23A N24A 1.321(5) .
N23A C34B 1.351(6) .
N24A C37B 1.329(6) .
N25A N26A 1.403(5) .
N25A H25A 0.8800 .
N26A H26A 0.8800 .
C27V C38B 1.384(6) .
C27V C45B 1.418(6) .
N28A C44B 1.331(6) .
N28A C45B 1.380(6) .
N29A C46B 1.387(6) .
N29A H29A 0.8800 .
N30A C46B 1.310(6) .
N30A C53B 1.354(6) .
N31A C52B 1.310(6) .
N31A C53B 1.345(6) .
N32A C54B 1.399(6) .
N32A H32B 0.8800 .
N33A C54B 1.322(6) .
N33A C61B 1.382(6) .
N34A C60B 1.332(6) .
N34A C61B 1.376(6) .
N35A C62B 1.401(6) .
N35A H35A 0.8800 .
N36A C66B 1.333(6) .
N36A C62B 1.334(6) .
N37A C66B 1.390(6) .
N37A H37A 0.8800 .
N39A H39A 0.8800 .
N41A H41A 0.8800 .
N43A O19A 1.219(5) .
N43A O20A 1.228(6) .
C1B C2B 1.393(8) .
C2B C3B 1.365(8) .
C2B H2B 0.9500 .
C3B O1_4 1.363(7) .
C3B C4B 1.415(8) .
C4B C8B 1.414(7) .
C4B C5B 1.414(8) .
C5B C6B 1.342(8) .
C5B H5B 0.9500 .
C6B C7B 1.442(7) .
C6B H6B 0.9500 .
C9B C10B 1.415(7) .
C10B C11B 1.343(8) .
C10B H10B 0.9500 .
C11B O1_5 1.369(6) .
C11B C12B 1.440(8) .
C12B C13B 1.390(8) .
C12B C16B 1.425(7) .
C13B C14B 1.356(8) .
C13B H13B 0.9500 .
C14B C15B 1.430(6) .
C14B H14B 0.9500 .
C17B C18B 1.407(8) .
C18B C19B 1.359(8) .
C18B H18B 0.9500 .
C19B O1_6 1.362(7) .
C19B C20B 1.433(7) .
C20B C21B 1.404(7) .
C20B C24B 1.426(7) .
C21B C22B 1.368(7) .
C21B H21B 0.9500 .
C22B O1_7 1.380(6) .
C22B C23B 1.414(7) .
C25B C26B 1.406(6) .
C26B C27B 1.371(7) .
C26B H26B 0.9500 .
C27B C28B 1.369(7) .
C27B H27B 0.9500 .
C28B C29B 1.504(7) .
C29B C30B 1.372(6) .
C30B C31B 1.387(7) .
C30B H30B 0.9500 .
C31B C32B 1.396(7) .
C31B H31B 0.9500 .
C32B C33B 1.387(6) .
C32B H32C 0.9500 .
C33B C34B 1.496(7) .
C34B C35B 1.388(7) .
C35B C36B 1.378(7) .
C35B H35B 0.9500 .
C36B C37B 1.401(6) .
C36B H36B 0.9500 .
C38B C39B 1.425(7) .
C39B O1_8 1.369(5) .
C39B C40B 1.384(7) .
C40B C41B 1.412(7) .
C40B H40B 0.9500 .
C41B C45B 1.407(7) .
C41B C42B 1.434(6) .
C42B O1_9 1.356(6) .
C42B C43B 1.359(7) .
C43B C44B 1.403(7) .
C43B H43B 0.9500 .
C46B C47B 1.436(6) .
C47B C48B 1.343(7) .
C47B H47B 0.9500 .
C48B C49B 1.428(7) .
C48B H48B 0.9500 .
C49B C50B 1.408(7) .
C49B C53B 1.428(6) .
C50B O1_10 1.359(5) .
C50B C51B 1.381(8) .
C51B C52B 1.422(7) .
C51B H51B 0.9500 .
C54B C55B 1.417(7) .
C55B C56B 1.336(7) .
C55B H55B 0.9500 .
C56B C57B 1.413(7) .
C56B H56B 0.9500 .
C57B C61B 1.386(7) .
C57B C58B 1.426(7) .
C58B O1_11 1.345(6) .
C58B C59B 1.382(7) .
C59B C60B 1.393(7) .
C59B H59B 0.9500 .
C62B C63B 1.404(6) .
C63B C64B 1.378(7) .
C63B H63B 0.9500 .
C64B C65B 1.370(7) .
C64B H64B 0.9500 .
C65B C66B 1.407(6) .
C65B H65B 0.9500 .
O1W H1WA 0.8399 .
O1W H1WB 0.8400 .
O2W H2WA 0.8398 .
O2W H2WB 0.8401 .
C1C F2C 1.312(7) .
C1C F3C 1.325(7) .
C1C F1C 1.348(6) .
C1C S1C 1.829(5) .
O1C S1C 1.430(4) .
O2C S1C 1.420(4) .
O3C S1C 1.460(3) .
C2C F5C 1.304(8) .
C2C F6C 1.304(7) .
C2C F4C 1.328(9) .
C2C S2C 1.837(6) .
O4C S2C 1.440(5) .
O5C S2C 1.405(6) .
O6C S2C 1.448(4) .
C1M O1M 1.423(5) .
C1M C6M 1.518(6) .
C1M C2M 1.534(6) .
C1M H1M 1.0000 .
C2M O2M 1.426(5) .
C2M C3M 1.529(6) .
C2M H2M 1.0000 .
C3M O3M 1.425(5) .
C3M C4M 1.534(7) .
C3M H3M 1.0000 .
C4M O4M 1.406(6) .
C4M C5M 1.527(6) .
C4M H4M 1.0000 .
C5M O5M 1.403(6) .
C5M O1M 1.424(6) .
C5M H5M 1.0000 .
C6M O6M 1.416(5) .
C6M H6MA 0.9900 .
C6M H6MB 0.9900 .
O2M H2MA 0.8400 .
O3M H3MA 0.8400 .
O4M H4MA 0.8400 .
O5M H5MA 0.8400 .
O6M H6M 0.8400 .
O3W C3W 1.352(15) .
O3W H3W 0.8400 .
O4W H4WA 0.8400 .
O4W H4WB 0.8401 .
C1_15 O1_6 1.477(12) .
C1_15 C2_15 1.5032(11) .
C2_15 C3_15 1.5101(14) .
C2_15 C4_15 1.5101(11) .
CL1R_16 C1R_16 1.7505(11) .
CL2R_16 C1R_16 1.7511(11) .
CL3R_16 C1R_16 1.7507(11) .
C1R_16 H1R_16 1.0000 .
CL1R_17 C1R_17 1.7507(11) .
CL2R_17 C1R_17 1.7508(11) .
CL3R_17 C1R_17 1.7505(13) .
C1R_17 H1_17 1.0000 .
CL1R_18 C1R_18 1.7500(11) .
CL2R_18 C1R_18 1.7498(11) .
CL3R_18 C1R_18 1.7502(12) .
C1R_18 H2_18 1.0000 .
CL1R_20 C1R_20 1.7497(11) .
CL2R_20 C1R_20 1.7499(14) .
CL3R_20 C1R_20 1.7499(12) .
C1R_20 H3_20 1.0000 .
CL1R_22 C1R_22 1.7500(12) .
CL1R_22 CL3R_22 2.364(8) 2_656
CL2R_22 CL3R_22 0.879(6) 2_656
CL2R_22 C1R_22 1.550(9) 2_656
CL2R_22 C1R_22 1.7500(14) .
CL3R_22 CL2R_22 0.879(6) 2_656
CL3R_22 C1R_22 1.356(8) 2_656
CL3R_22 C1R_22 1.7500(11) .
CL3R_22 CL1R_22 2.364(8) 2_656
C1R_22 C1R_22 1.145(7) 2_656
C1R_22 CL3R_22 1.356(8) 2_656
C1R_22 CL2R_22 1.550(9) 2_656
C1R_22 H1X_22 1.0001 .
O1_1 C1_1 1.4077(11) .
C1_1 C2_1 1.5030(11) .
C2_1 C4_1 1.5102(12) .
C2_1 C3_1 1.5102(14) .
O1_2 C1_2 1.4076(11) .
C1_2 C2_2 1.5035(12) .
C2_2 C3_2 1.5103(11) .
C2_2 C4_2 1.5106(11) .
O1_3 C1_3 1.4075(11) .
C1_3 C2_3 1.5034(11) .
C2_3 C4_3 1.5101(12) .
C2_3 C3_3 1.5102(11) .
O1_4 C1_4 1.4076(11) .
C1_4 C2_4 1.5039(11) .
C2_4 C3_4 1.5101(14) .
C2_4 C4_4 1.5102(11) .
O1_5 C1_5 1.4078(11) .
C1_5 C2_5 1.5031(14) .
C2_5 C3_5 1.5104(11) .
C2_5 C4_5 1.5105(11) .
O1_6 C1_6 1.4077(11) .
C1_6 C2_6 1.5032(11) .
C2_6 C4_6 1.5102(11) .
C2_6 C3_6 1.5102(11) .
O1_7 C1_7 1.4077(11) .
C1_7 C2_7 1.5037(12) .
C2_7 C3_7 1.5104(11) .
C2_7 C4_7 1.5104(12) .
O1_8 C1_8 1.4079(11) .
C1_8 C2_8 1.5038(11) .
C2_8 C4_8 1.5103(11) .
C2_8 C3_8 1.5105(11) .
O1_9 C1_9 1.4083(11) .
C1_9 C2_9 1.5033(11) .
C2_9 C3_9 1.5102(12) .
C2_9 C4_9 1.5105(11) .
O1_10 C1_10 1.4080(11) .
C1_10 C2_10 1.5035(11) .
C2_10 C3_10 1.5104(14) .
C2_10 C4_10 1.5107(11) .
O1_11 C1_11 1.4080(11) .
C1_11 C2_11 1.5034(11) .
C2_11 C3_11 1.5101(11) .
C2_11 C4_11 1.5106(11) .
O1_12 C1_12 1.4082(11) .
C1_12 C2_12 1.5033(11) .
C2_12 C3_12 1.5097(14) .
C2_12 C4_12 1.5102(11) .
O1_13 C1_13 1.4080(11) .
C1_13 C2_13 1.5035(11) .
C2_13 C3_13 1.5107(11) .
C2_13 C4_13 1.5107(11) .
O1_14 C1_14 1.4076(11) .
C1_14 C2_14 1.5037(11) .
C2_14 C4_14 1.5101(12) .
C2_14 C3_14 1.5103(11) .
C1R_25 CL3R_25 1.7503(11) .
C1R_25 CL1R_25 1.7506(12) .
C1R_25 CL2R_25 1.7507(14) .
C1R_25 H4_25 1.0000 .

loop_
_geom_torsion_atom_site_label_1
_geom_torsion_atom_site_label_2
_geom_torsion_atom_site_label_3
_geom_torsion_atom_site_label_4
_geom_torsion
_geom_torsion_site_symmetry_1
_geom_torsion_site_symmetry_4
C9A C1A C2A C3A -1.2(8) . .
N1A C1A C2A C3A 177.1(5) . .
C1A C2A C3A C4A -0.9(9) . .
C2A C3A C4A C5A 2.5(9) . .
C3A C4A C5A C6A 176.6(5) . .
C3A C4A C5A C9A -2.2(8) . .
C4A C5A C6A O1_1 -0.8(7) . .
C9A C5A C6A O1_1 178.0(4) . .
C4A C5A C6A C7A 178.7(5) . .
C9A C5A C6A C7A -2.4(7) . .
O1_1 C6A C7A C8A -177.2(4) . .
C5A C6A C7A C8A 3.2(7) . .
C6A C7A C8A N2A -0.7(8) . .
C6A C7A C8A C10A 177.2(4) . .
C2A C1A C9A N2A -176.2(5) . .
N1A C1A C9A N2A 5.7(7) . .
C2A C1A C9A C5A 1.4(7) . .
N1A C1A C9A C5A -176.7(4) . .
C4A C5A C9A N2A 177.9(5) . .
C6A C5A C9A N2A -1.0(7) . .
C4A C5A C9A C1A 0.3(7) . .
C6A C5A C9A C1A -178.6(4) . .
N2A C8A C10A O3A -173.0(4) . .
C7A C8A C10A O3A 8.9(7) . .
N2A C8A C10A N3A 6.3(6) . .
C7A C8A C10A N3A -171.9(4) . .
N3A C11A C12A C13A 174.0(5) . .
C19A C11A C12A C13A -1.3(8) . .
C11A C12A C13A C14A -0.9(9) . .
C12A C13A C14A C15A 1.8(9) . .
C13A C14A C15A C16A -178.4(5) . .
C13A C14A C15A C19A -0.3(8) . .
C14A C15A C16A C17A 176.9(5) . .
C19A C15A C16A C17A -1.2(8) . .
C14A C15A C16A O1_2 -4.1(8) . .
C19A C15A C16A O1_2 177.8(4) . .
O1_2 C16A C17A C18A -176.5(5) . .
C15A C16A C17A C18A 2.4(8) . .
C16A C17A C18A N4A -1.8(8) . .
C16A C17A C18A C20A 177.3(5) . .
C16A C15A C19A N4A -0.8(8) . .
C14A C15A C19A N4A -178.9(5) . .
C16A C15A C19A C11A 176.3(5) . .
C14A C15A C19A C11A -1.9(8) . .
C12A C11A C19A N4A 180.0(5) . .
N3A C11A C19A N4A 4.1(7) . .
C12A C11A C19A C15A 2.7(7) . .
N3A C11A C19A C15A -173.1(4) . .
N4A C18A C20A O4A -156.4(6) . .
C17A C18A C20A O4A 24.4(9) . .
N4A C18A C20A N5A 24.0(7) . .
C17A C18A C20A N5A -155.2(5) . .
N5A C21A C22A C23A 177.5(5) . .
C29A C21A C22A C23A -3.2(8) . .
C21A C22A C23A C24A -1.2(9) . .
C22A C23A C24A C25A 2.6(9) . .
C23A C24A C25A C29A 0.6(8) . .
C23A C24A C25A C26A -179.7(5) . .
C24A C25A C26A C27A -178.6(5) . .
C29A C25A C26A C27A 1.1(7) . .
C24A C25A C26A O1_3 1.6(8) . .
C29A C25A C26A O1_3 -178.7(5) . .
O1_3 C26A C27A C28A -177.8(5) . .
C25A C26A C27A C28A 2.5(8) . .
C26A C27A C28A N6A -4.3(8) . .
C26A C27A C28A C30A 175.6(5) . .
C24A C25A C29A N6A 176.2(5) . .
C26A C25A C29A N6A -3.5(7) . .
C24A C25A C29A C21A -4.9(8) . .
C26A C25A C29A C21A 175.4(5) . .
C22A C21A C29A N6A -174.9(5) . .
N5A C21A C29A N6A 4.5(7) . .
C22A C21A C29A C25A 6.2(8) . .
N5A C21A C29A C25A -174.4(5) . .
N6A C28A C30A O5A -160.2(4) . .
C27A C28A C30A O5A 19.9(7) . .
N6A C28A C30A N7A 19.9(6) . .
C27A C28A C30A N7A -160.0(4) . .
N8A C31A C32A C33A -1.3(7) . .
N7A C31A C32A C33A 176.8(5) . .
C31A C32A C33A C34A -1.0(7) . .
C32A C33A C34A C35A 2.0(8) . .
C33A C34A C35A N8A -0.9(8) . .
C33A C34A C35A N9A 179.9(5) . .
O16A C46A C47A N38A -170.9(4) . .
N37A C46A C47A N38A 10.9(6) . .
O16A C46A C47A C48A 10.2(7) . .
N37A C46A C47A C48A -168.0(4) . .
N38A C47A C48A C49A -4.6(7) . .
C46A C47A C48A C49A 174.2(4) . .
C47A C48A C49A O1_12 -177.5(4) . .
C47A C48A C49A C50A 2.0(7) . .
O1_12 C49A C50A C55A -178.2(4) . .
C48A C49A C50A C55A 2.2(7) . .
O1_12 C49A C50A C51A -0.2(7) . .
C48A C49A C50A C51A -179.7(5) . .
C49A C50A C51A C52A -176.7(5) . .
C55A C50A C51A C52A 1.4(7) . .
C50A C51A C52A C53A 1.0(8) . .
C51A C52A C53A C54A -0.9(9) . .
C52A C53A C54A N39A 177.1(5) . .
C52A C53A C54A C55A -1.5(8) . .
C49A C50A C55A N38A -4.6(7) . .
C51A C50A C55A N38A 177.3(4) . .
C49A C50A C55A C54A 174.4(4) . .
C51A C50A C55A C54A -3.7(7) . .
C53A C54A C55A N38A -177.2(4) . .
N39A C54A C55A N38A 4.1(6) . .
C53A C54A C55A C50A 3.8(7) . .
N39A C54A C55A C50A -174.9(4) . .
O17A C56A C57A N40A 173.2(5) . .
N39A C56A C57A N40A -7.9(7) . .
O17A C56A C57A C58A -6.5(7) . .
N39A C56A C57A C58A 172.4(4) . .
N40A C57A C58A C59A 0.1(8) . .
C56A C57A C58A C59A 179.8(4) . .
C57A C58A C59A O1_13 175.9(5) . .
C57A C58A C59A C60A -3.0(7) . .
O1_13 C59A C60A C61A 3.4(7) . .
C58A C59A C60A C61A -177.6(5) . .
O1_13 C59A C60A C65A -175.1(4) . .
C58A C59A C60A C65A 3.9(7) . .
C59A C60A C61A C62A -179.3(5) . .
C65A C60A C61A C62A -0.8(7) . .
C60A C61A C62A C63A 1.8(8) . .
C61A C62A C63A C64A -0.4(7) . .
C62A C63A C64A N41A 174.0(4) . .
C62A C63A C64A C65A -2.0(7) . .
C63A C64A C65A N40A -178.0(4) . .
N41A C64A C65A N40A 5.7(6) . .
C63A C64A C65A C60A 2.9(7) . .
N41A C64A C65A C60A -173.5(4) . .
C61A C60A C65A N40A 179.4(4) . .
C59A C60A C65A N40A -2.0(7) . .
C61A C60A C65A C64A -1.5(7) . .
C59A C60A C65A C64A 177.1(4) . .
O18A C66A C67A N42A -168.1(4) . .
N41A C66A C67A N42A 11.3(6) . .
O18A C66A C67A C68A 10.7(7) . .
N41A C66A C67A C68A -170.0(4) . .
N42A C67A C68A C69A -4.6(7) . .
C66A C67A C68A C69A 176.8(4) . .
C67A C68A C69A O1_14 -174.3(4) . .
C67A C68A C69A C70A 5.6(7) . .
O1_14 C69A C70A C71A -3.6(7) . .
C68A C69A C70A C71A 176.5(5) . .
O1_14 C69A C70A C75A 178.2(4) . .
C68A C69A C70A C75A -1.8(7) . .
C69A C70A C71A C72A -178.5(5) . .
C75A C70A C71A C72A -0.3(7) . .
C70A C71A C72A C73A 1.2(8) . .
C71A C72A C73A C74A -0.4(8) . .
C72A C73A C74A C75A -1.3(8) . .
C72A C73A C74A N43A 177.4(4) . .
C73A C74A C75A N42A -177.1(5) . .
N43A C74A C75A N42A 4.2(7) . .
C73A C74A C75A C70A 2.1(7) . .
N43A C74A C75A C70A -176.6(4) . .
C71A C70A C75A N42A 178.0(4) . .
C69A C70A C75A N42A -3.8(7) . .
C71A C70A C75A C74A -1.2(7) . .
C69A C70A C75A C74A 177.0(4) . .
C2A C1A N1A O2A -155.2(5) . .
C9A C1A N1A O2A 23.0(7) . .
C2A C1A N1A O1A 25.8(7) . .
C9A C1A N1A O1A -156.0(5) . .
C7A C8A N2A C9A -2.6(7) . .
C10A C8A N2A C9A 179.5(4) . .
C1A C9A N2A C8A -179.2(4) . .
C5A C9A N2A C8A 3.4(7) . .
O3A C10A N3A C11A 4.8(8) . .
C8A C10A N3A C11A -174.4(5) . .
C12A C11A N3A C10A 13.5(8) . .
C19A C11A N3A C10A -170.9(5) . .
C17A C18A N4A C19A 0.0(8) . .
C20A C18A N4A C19A -179.2(5) . .
C15A C19A N4A C18A 1.4(7) . .
C11A C19A N4A C18A -175.8(5) . .
O4A C20A N5A C21A 4.8(10) . .
C18A C20A N5A C21A -175.5(5) . .
C22A C21A N5A C20A -11.9(9) . .
C29A C21A N5A C20A 168.7(5) . .
C27A C28A N6A C29A 2.0(7) . .
C30A C28A N6A C29A -177.9(4) . .
C25A C29A N6A C28A 2.0(7) . .
C21A C29A N6A C28A -176.9(4) . .
O5A C30A N7A C31A 0.8(8) . .
C28A C30A N7A C31A -179.4(4) . .
N8A C31A N7A C30A 171.2(4) . .
C32A C31A N7A C30A -7.1(8) . .
C34A C35A N8A C31A -1.3(7) . .
N9A C35A N8A C31A 178.0(4) . .
N7A C31A N8A C35A -175.9(4) . .
C32A C31A N8A C35A 2.4(7) . .
O6A C36A N9A C35A -13.5(9) . .
C1B C36A N9A C35A 165.4(5) . .
N8A C35A N9A C36A -153.6(5) . .
C34A C35A N9A C36A 25.7(8) . .
O7A C37A N12A C7B -6.6(8) . .
C9B C37A N12A C7B 171.4(5) . .
O8A C38A N15A C15B -3.2(10) . .
C17B C38A N15A C15B 177.7(5) . .
O9A C39A N18A N19A 2.6(7) . .
C23B C39A N18A N19A -172.8(4) . .
O10A C40A N19A N18A 10.7(7) . .
C25B C40A N19A N18A -167.8(4) . .
C39A N18A N19A C40A -169.3(4) . .
C25B N20A N21A C28B 0.3(6) . .
C25B N20A N21A CU1 -176.1(3) . .
C34B N23A N24A C37B 1.4(6) . .
CU1 N23A N24A C37B -169.2(3) . .
O11A C41A N25A N26A 3.3(7) . .
C37B C41A N25A N26A -178.0(4) . .
O12A C42A N26A N25A 2.7(7) . .
C38B C42A N26A N25A -175.7(4) . .
C41A N25A N26A C42A -164.8(4) . .
O13A C43A N29A C46B -2.5(9) . .
C44B C43A N29A C46B 178.0(5) . .
O14A C44A N32A C54B -1.7(9) . .
C52B C44A N32A C54B 179.5(4) . .
O15A C45A N35A C62B -7.6(7) . .
C60B C45A N35A C62B 170.7(4) . .
O16A C46A N37A C66B 5.5(8) . .
C47A C46A N37A C66B -176.3(4) . .
C48A C47A N38A C55A 2.4(7) . .
C46A C47A N38A C55A -176.4(4) . .
C50A C55A N38A C47A 2.3(6) . .
C54A C55A N38A C47A -176.7(4) . .
O17A C56A N39A C54A 5.7(8) . .
C57A C56A N39A C54A -173.2(5) . .
C53A C54A N39A C56A 19.2(8) . .
C55A C54A N39A C56A -162.2(5) . .
C58A C57A N40A C65A 1.8(7) . .
C56A C57A N40A C65A -177.9(4) . .
C64A C65A N40A C57A -179.8(4) . .
C60A C65A N40A C57A -0.7(7) . .
O18A C66A N41A C64A 12.0(8) . .
C67A C66A N41A C64A -167.3(4) . .
C63A C64A N41A C66A -0.2(7) . .
C65A C64A N41A C66A 176.1(4) . .
C68A C67A N42A C75A -0.7(7) . .
C66A C67A N42A C75A 177.9(4) . .
C74A C75A N42A C67A -175.8(4) . .
C70A C75A N42A C67A 5.0(6) . .
C73A C74A N43A O19A -163.6(4) . .
C75A C74A N43A O19A 15.1(7) . .
C73A C74A N43A O20A 15.4(6) . .
C75A C74A N43A O20A -165.8(4) . .
C8B N10A C1B C2B -0.4(8) . .
C8B N10A C1B C36A -176.1(5) . .
O6A C36A C1B N10A -172.2(5) . .
N9A C36A C1B N10A 8.8(7) . .
O6A C36A C1B C2B 11.7(8) . .
N9A C36A C1B C2B -167.3(5) . .
N10A C1B C2B C3B -1.7(9) . .
C36A C1B C2B C3B 173.9(5) . .
C1B C2B C3B O1_4 -174.1(6) . .
C1B C2B C3B C4B 2.4(8) . .
O1_4 C3B C4B C8B 175.6(5) . .
C2B C3B C4B C8B -1.2(8) . .
O1_4 C3B C4B C5B -2.1(8) . .
C2B C3B C4B C5B -179.0(6) . .
C8B C4B C5B C6B 2.7(8) . .
C3B C4B C5B C6B -179.5(6) . .
C4B C5B C6B C7B -0.9(9) . .
C8B N11A C7B N12A -179.4(4) . .
C8B N11A C7B C6B 1.8(8) . .
C37A N12A C7B N11A 170.6(5) . .
C37A N12A C7B C6B -10.6(8) . .
C5B C6B C7B N11A -1.5(8) . .
C5B C6B C7B N12A 179.9(5) . .
C1B N10A C8B N11A -179.0(5) . .
C1B N10A C8B C4B 1.7(7) . .
C7B N11A C8B N10A -179.2(5) . .
C7B N11A C8B C4B 0.1(7) . .
C5B C4B C8B N10A 177.0(5) . .
C3B C4B C8B N10A -0.9(8) . .
C5B C4B C8B N11A -2.3(8) . .
C3B C4B C8B N11A 179.7(5) . .
C16B N13A C9B C10B 0.4(7) . .
C16B N13A C9B C37A -177.1(4) . .
O7A C37A C9B N13A 179.0(5) . .
N12A C37A C9B N13A 1.0(7) . .
O7A C37A C9B C10B 1.3(7) . .
N12A C37A C9B C10B -176.7(5) . .
N13A C9B C10B C11B -0.6(8) . .
C37A C9B C10B C11B 176.9(5) . .
C9B C10B C11B O1_5 179.5(5) . .
C9B C10B C11B C12B -0.3(8) . .
C10B C11B C12B C13B -177.4(5) . .
O1_5 C11B C12B C13B 2.8(8) . .
C10B C11B C12B C16B 1.4(8) . .
O1_5 C11B C12B C16B -178.4(5) . .
C16B C12B C13B C14B 1.6(8) . .
C11B C12B C13B C14B -179.6(5) . .
C12B C13B C14B C15B 0.8(8) . .
C16B N14A C15B N15A -179.3(4) . .
C16B N14A C15B C14B 0.9(7) . .
C38A N15A C15B N14A 176.5(5) . .
C38A N15A C15B C14B -3.8(9) . .
C13B C14B C15B N14A -2.2(8) . .
C13B C14B C15B N15A 178.0(5) . .
C9B N13A C16B N14A -179.0(4) . .
C9B N13A C16B C12B 0.8(7) . .
C15B N14A C16B N13A -178.4(4) . .
C15B N14A C16B C12B 1.7(7) . .
C13B C12B C16B N13A 177.2(5) . .
C11B C12B C16B N13A -1.7(8) . .
C13B C12B C16B N14A -3.0(8) . .
C11B C12B C16B N14A 178.2(5) . .
C24B N16A C17B C18B 2.4(8) . .
C24B N16A C17B C38A -179.7(5) . .
O8A C38A C17B N16A 177.6(5) . .
N15A C38A C17B N16A -3.3(7) . .
O8A C38A C17B C18B -4.3(8) . .
N15A C38A C17B C18B 174.8(5) . .
N16A C17B C18B C19B 0.4(9) . .
C38A C17B C18B C19B -177.6(5) . .
C17B C18B C19B O1_6 178.2(5) . .
C17B C18B C19B C20B -3.2(8) . .
C18B C19B C20B C21B -176.5(5) . .
O1_6 C19B C20B C21B 2.3(8) . .
C18B C19B C20B C24B 3.2(8) . .
O1_6 C19B C20B C24B -178.1(5) . .
C24B C20B C21B C22B -0.9(7) . .
C19B C20B C21B C22B 178.8(5) . .
C20B C21B C22B O1_7 -176.1(4) . .
C20B C21B C22B C23B 3.7(7) . .
C24B C17V C23B C22B 1.0(7) . .
C24B C17V C23B C39A -177.2(4) . .
C21B C22B C23B C17V -3.8(7) . .
O1_7 C22B C23B C17V 176.0(4) . .
C21B C22B C23B C39A 174.1(5) . .
O1_7 C22B C23B C39A -6.1(7) . .
O9A C39A C23B C17V -9.7(7) . .
N18A C39A C23B C17V 165.7(4) . .
O9A C39A C23B C22B 172.3(5) . .
N18A C39A C23B C22B -12.3(7) . .
C17B N16A C24B C17V 178.9(5) . .
C17B N16A C24B C20B -2.3(7) . .
C23B C17V C24B N16A -179.3(4) . .
C23B C17V C24B C20B 1.8(7) . .
C21B C20B C24B N16A 179.3(5) . .
C19B C20B C24B N16A -0.4(7) . .
C21B C20B C24B C17V -1.8(7) . .
C19B C20B C24B C17V 178.5(5) . .
N21A N20A C25B C26B -2.8(7) . .
N21A N20A C25B C40A 175.7(4) . .
O10A C40A C25B N20A 178.3(4) . .
N19A C40A C25B N20A -3.2(6) . .
O10A C40A C25B C26B -3.2(7) . .
N19A C40A C25B C26B 175.4(4) . .
N20A C25B C26B C27B 2.3(7) . .
C40A C25B C26B C27B -176.1(4) . .
C25B C26B C27B C28B 0.6(7) . .
N20A N21A C28B C27B 2.5(7) . .
CU1 N21A C28B C27B 179.2(4) . .
N20A N21A C28B C29B -176.0(4) . .
CU1 N21A C28B C29B 0.6(5) . .
C26B C27B C28B N21A -2.9(7) . .
C26B C27B C28B C29B 175.4(4) . .
C33B N22A C29B C30B 0.3(7) . .
CU1 N22A C29B C30B 172.9(3) . .
C33B N22A C29B C28B 179.5(4) . .
CU1 N22A C29B C28B -7.9(5) . .
N21A C28B C29B N22A 4.5(5) . .
C27B C28B C29B N22A -174.0(5) . .
N21A C28B C29B C30B -176.5(5) . .
C27B C28B C29B C30B 5.0(8) . .
N22A C29B C30B C31B -1.0(7) . .
C28B C29B C30B C31B -180.0(4) . .
C29B C30B C31B C32B 1.3(7) . .
C30B C31B C32B C33B -0.8(7) . .
C29B N22A C33B C32B 0.1(7) . .
CU1 N22A C33B C32B -172.6(3) . .
C29B N22A C33B C34B -179.7(4) . .
CU1 N22A C33B C34B 7.7(5) . .
C31B C32B C33B N22A 0.1(7) . .
C31B C32B C33B C34B 179.9(4) . .
N24A N23A C34B C35B -1.4(7) . .
CU1 N23A C34B C35B 169.7(3) . .
N24A N23A C34B C33B 178.0(4) . .
CU1 N23A C34B C33B -10.9(5) . .
N22A C33B C34B N23A 2.4(5) . .
C32B C33B C34B N23A -177.4(5) . .
N22A C33B C34B C35B -178.3(4) . .
C32B C33B C34B C35B 2.0(8) . .
N23A C34B C35B C36B -0.7(7) . .
C33B C34B C35B C36B 180.0(4) . .
C34B C35B C36B C37B 2.7(7) . .
N23A N24A C37B C36B 0.8(7) . .
N23A N24A C37B C41A -178.6(4) . .
C35B C36B C37B N24A -2.9(7) . .
C35B C36B C37B C41A 176.5(4) . .
O11A C41A C37B N24A -167.1(5) . .
N25A C41A C37B N24A 14.2(6) . .
O11A C41A C37B C36B 13.5(7) . .
N25A C41A C37B C36B -165.2(4) . .
C45B C27V C38B C39B 1.7(7) . .
C45B C27V C38B C42A -176.7(4) . .
O12A C42A C38B C27V -6.9(7) . .
N26A C42A C38B C27V 171.5(4) . .
O12A C42A C38B C39B 174.8(5) . .
N26A C42A C38B C39B -6.8(7) . .
C27V C38B C39B O1_8 179.0(4) . .
C42A C38B C39B O1_8 -2.8(7) . .
C27V C38B C39B C40B -1.8(7) . .
C42A C38B C39B C40B 176.4(5) . .
O1_8 C39B C40B C41B 179.5(4) . .
C38B C39B C40B C41B 0.4(7) . .
C39B C40B C41B C45B 1.1(7) . .
C39B C40B C41B C42B -178.2(5) . .
C45B C41B C42B O1_9 -176.9(4) . .
C40B C41B C42B O1_9 2.4(7) . .
C45B C41B C42B C43B 0.5(7) . .
C40B C41B C42B C43B 179.8(5) . .
O1_9 C42B C43B C44B 176.8(5) . .
C41B C42B C43B C44B -0.4(8) . .
C45B N28A C44B C43B 0.1(7) . .
C45B N28A C44B C43A 178.2(4) . .
C42B C43B C44B N28A 0.1(8) . .
C42B C43B C44B C43A -177.9(5) . .
O13A C43A C44B N28A 178.3(5) . .
N29A C43A C44B N28A -2.2(6) . .
O13A C43A C44B C43B -3.5(7) . .
N29A C43A C44B C43B 176.0(4) . .
C44B N28A C45B C41B 0.0(7) . .
C44B N28A C45B C27V -178.5(4) . .
C40B C41B C45B N28A -179.7(5) . .
C42B C41B C45B N28A -0.3(7) . .
C40B C41B C45B C27V -1.2(7) . .
C42B C41B C45B C27V 178.1(5) . .
C38B C27V C45B N28A 178.4(4) . .
C38B C27V C45B C41B -0.2(7) . .
C53B N30A C46B N29A -177.1(4) . .
C53B N30A C46B C47B 2.7(7) . .
C43A N29A C46B N30A 178.8(5) . .
C43A N29A C46B C47B -1.0(8) . .
N30A C46B C47B C48B -3.8(8) . .
N29A C46B C47B C48B 176.0(5) . .
C46B C47B C48B C49B 0.8(8) . .
C47B C48B C49B C50B -176.8(5) . .
C47B C48B C49B C53B 2.7(8) . .
C53B C49B C50B O1_10 -177.2(4) . .
C48B C49B C50B O1_10 2.4(8) . .
C53B C49B C50B C51B 1.2(8) . .
C48B C49B C50B C51B -179.3(5) . .
O1_10 C50B C51B C52B 179.2(5) . .
C49B C50B C51B C52B 1.1(8) . .
C53B N31A C52B C51B 1.3(8) . .
C53B N31A C52B C44A 179.7(4) . .
C50B C51B C52B N31A -2.5(8) . .
C50B C51B C52B C44A 179.2(5) . .
O14A C44A C52B N31A 176.9(5) . .
N32A C44A C52B N31A -4.2(7) . .
O14A C44A C52B C51B -4.6(8) . .
N32A C44A C52B C51B 174.3(5) . .
C52B N31A C53B N30A -176.9(4) . .
C52B N31A C53B C49B 1.3(7) . .
C46B N30A C53B N31A 179.5(4) . .
C46B N30A C53B C49B 1.3(7) . .
C50B C49B C53B N31A -2.5(7) . .
C48B C49B C53B N31A 178.0(5) . .
C50B C49B C53B N30A 175.6(5) . .
C48B C49B C53B N30A -4.0(7) . .
C61B N33A C54B N32A 179.6(4) . .
C61B N33A C54B C55B 1.2(7) . .
C44A N32A C54B N33A 176.8(5) . .
C44A N32A C54B C55B -4.6(8) . .
N33A C54B C55B C56B -2.9(8) . .
N32A C54B C55B C56B 178.7(5) . .
C54B C55B C56B C57B 1.6(8) . .
C55B C56B C57B C61B 1.0(7) . .
C55B C56B C57B C58B -178.6(5) . .
C61B C57B C58B O1_11 -177.4(4) . .
C56B C57B C58B O1_11 2.3(7) . .
C61B C57B C58B C59B 2.0(7) . .
C56B C57B C58B C59B -178.3(5) . .
O1_11 C58B C59B C60B -179.6(4) . .
C57B C58B C59B C60B 1.1(7) . .
C61B N34A C60B C59B 1.4(7) . .
C61B N34A C60B C45A -177.9(4) . .
C58B C59B C60B N34A -2.9(7) . .
C58B C59B C60B C45A 176.4(4) . .
O15A C45A C60B N34A -156.8(4) . .
N35A C45A C60B N34A 24.9(6) . .
O15A C45A C60B C59B 23.8(6) . .
N35A C45A C60B C59B -154.5(4) . .
C60B N34A C61B N33A -178.5(4) . .
C60B N34A C61B C57B 1.9(6) . .
C54B N33A C61B N34A -177.8(4) . .
C54B N33A C61B C57B 1.8(7) . .
C56B C57B C61B N34A 176.7(4) . .
C58B C57B C61B N34A -3.6(7) . .
C56B C57B C61B N33A -2.9(7) . .
C58B C57B C61B N33A 176.8(4) . .
C66B N36A C62B N35A 177.1(4) . .
C66B N36A C62B C63B -0.2(6) . .
C45A N35A C62B N36A 172.9(4) . .
C45A N35A C62B C63B -9.8(7) . .
N36A C62B C63B C64B -0.1(7) . .
N35A C62B C63B C64B -177.1(4) . .
C62B C63B C64B C65B -0.9(7) . .
C63B C64B C65B C66B 2.0(7) . .
C62B N36A C66B N37A -177.8(4) . .
C62B N36A C66B C65B 1.4(6) . .
C46A N37A C66B N36A 178.6(4) . .
C46A N37A C66B C65B -0.5(8) . .
C64B C65B C66B N36A -2.3(7) . .
C64B C65B C66B N37A 176.8(4) . .
F2C C1C S1C O2C 178.2(3) . .
F3C C1C S1C O2C -60.6(4) . .
F1C C1C S1C O2C 57.3(4) . .
F2C C1C S1C O1C 58.0(4) . .
F3C C1C S1C O1C 179.2(4) . .
F1C C1C S1C O1C -62.9(4) . .
F2C C1C S1C O3C -61.6(4) . .
F3C C1C S1C O3C 59.6(4) . .
F1C C1C S1C O3C 177.5(4) . .
F5C C2C S2C O5C -178.9(5) . .
F6C C2C S2C O5C 60.6(7) . .
F4C C2C S2C O5C -59.5(5) . .
F5C C2C S2C O4C 61.0(5) . .
F6C C2C S2C O4C -59.5(6) . .
F4C C2C S2C O4C -179.6(4) . .
F5C C2C S2C O6C -58.7(6) . .
F6C C2C S2C O6C -179.1(5) . .
F4C C2C S2C O6C 60.7(5) . .
O1M C1M C2M O2M 175.1(4) . .
C6M C1M C2M O2M -65.3(5) . .
O1M C1M C2M C3M 55.3(5) . .
C6M C1M C2M C3M 174.9(4) . .
O2M C2M C3M O3M 69.2(5) . .
C1M C2M C3M O3M -174.6(4) . .
O2M C2M C3M C4M -169.8(4) . .
C1M C2M C3M C4M -53.6(5) . .
O3M C3M C4M O4M 56.6(5) . .
C2M C3M C4M O4M -65.1(5) . .
O3M C3M C4M C5M 176.5(4) . .
C2M C3M C4M C5M 54.7(5) . .
O4M C4M C5M O5M -52.8(5) . .
C3M C4M C5M O5M -176.5(4) . .
O4M C4M C5M O1M 65.4(5) . .
C3M C4M C5M O1M -58.3(5) . .
O1M C1M C6M O6M -68.4(5) . .
C2M C1M C6M O6M 170.4(4) . .
C6M C1M O1M C5M 177.8(4) . .
C2M C1M O1M C5M -60.9(5) . .
O5M C5M O1M C1M -176.7(4) . .
C4M C5M O1M C1M 63.0(5) . .
O1_6 C1_15 C2_15 C3_15 -43.7(15) . .
O1_6 C1_15 C2_15 C4_15 -170.3(10) . .
CL2R_22 CL3R_22 C1R_22 C1R_22 159.4(8) 2_656 2_656
CL1R_22 CL3R_22 C1R_22 C1R_22 30.6(5) 2_656 2_656
CL2R_22 CL3R_22 C1R_22 CL3R_22 159.4(8) 2_656 2_656
C1R_22 CL3R_22 C1R_22 CL3R_22 0.004(2) 2_656 2_656
CL1R_22 CL3R_22 C1R_22 CL3R_22 30.6(5) 2_656 2_656
C1R_22 CL3R_22 C1R_22 CL2R_22 -159.4(8) 2_656 2_656
CL1R_22 CL3R_22 C1R_22 CL2R_22 -128.7(5) 2_656 2_656
CL2R_22 CL3R_22 C1R_22 CL1R_22 -67.4(5) 2_656 .
C1R_22 CL3R_22 C1R_22 CL1R_22 133.3(8) 2_656 .
CL1R_22 CL3R_22 C1R_22 CL1R_22 163.9(3) 2_656 .
CL2R_22 CL3R_22 C1R_22 CL2R_22 169.0(4) 2_656 .
C1R_22 CL3R_22 C1R_22 CL2R_22 9.6(4) 2_656 .
CL1R_22 CL3R_22 C1R_22 CL2R_22 40.3(3) 2_656 .
CL3R_22 CL1R_22 C1R_22 C1R_22 -96.4(8) 2_656 2_656
CL3R_22 CL1R_22 C1R_22 CL2R_22 -179.1(6) 2_656 2_656
CL3R_22 CL1R_22 C1R_22 CL3R_22 -151.2(6) 2_656 .
CL3R_22 CL1R_22 C1R_22 CL2R_22 -27.7(2) 2_656 .
CL3R_22 CL2R_22 C1R_22 C1R_22 -158.6(8) 2_656 2_656
C1R_22 CL2R_22 C1R_22 CL3R_22 158.6(8) 2_656 2_656
CL3R_22 CL2R_22 C1R_22 CL2R_22 -158.6(8) 2_656 2_656
C1R_22 CL2R_22 C1R_22 CL2R_22 -0.007(1) 2_656 2_656
CL3R_22 CL2R_22 C1R_22 CL3R_22 -167.2(5) 2_656 .
C1R_22 CL2R_22 C1R_22 CL3R_22 -8.6(3) 2_656 .
CL3R_22 CL2R_22 C1R_22 CL1R_22 69.0(5) 2_656 .
C1R_22 CL2R_22 C1R_22 CL1R_22 -132.4(7) 2_656 .
C7A C6A O1_1 C1_1 0.9(7) . .
C5A C6A O1_1 C1_1 -179.5(4) . .
C6A O1_1 C1_1 C2_1 175.9(4) . .
O1_1 C1_1 C2_1 C4_1 -177.8(4) . .
O1_1 C1_1 C2_1 C3_1 58.3(6) . .
C17A C16A O1_2 C1_2 -1.1(8) . .
C15A C16A O1_2 C1_2 180.0(5) . .
C16A O1_2 C1_2 C2_2 179.9(4) . .
O1_2 C1_2 C2_2 C3_2 179.6(4) . .
O1_2 C1_2 C2_2 C4_2 54.3(6) . .
C27A C26A O1_3 C1_3 -13.1(8) . .
C25A C26A O1_3 C1_3 166.7(5) . .
C26A O1_3 C1_3 C2_3 178.4(5) . .
O1_3 C1_3 C2_3 C4_3 55.4(9) . .
O1_3 C1_3 C2_3 C3_3 -178.1(7) . .
C2B C3B O1_4 C1_4 3.3(9) . .
C4B C3B O1_4 C1_4 -173.2(6) . .
C3B O1_4 C1_4 C2_4 169.5(6) . .
O1_4 C1_4 C2_4 C3_4 57.5(9) . .
O1_4 C1_4 C2_4 C4_4 -179.7(6) . .
C10B C11B O1_5 C1_5 0.0(9) . .
C12B C11B O1_5 C1_5 179.8(5) . .
C11B O1_5 C1_5 C2_5 -81.9(8) . .
O1_5 C1_5 C2_5 C3_5 -54.8(9) . .
O1_5 C1_5 C2_5 C4_5 -178.4(8) . .
C18B C19B O1_6 C1_6 13.0(10) . .
C20B C19B O1_6 C1_6 -165.6(7) . .
C18B C19B O1_6 C1_15 -12.6(10) . .
C20B C19B O1_6 C1_15 168.7(8) . .
C2_15 C1_15 O1_6 C19B -171.8(8) . .
C19B O1_6 C1_6 C2_6 -176.2(7) . .
O1_6 C1_6 C2_6 C4_6 53.6(12) . .
O1_6 C1_6 C2_6 C3_6 174.5(10) . .
C21B C22B O1_7 C1_7 17.5(7) . .
C23B C22B O1_7 C1_7 -162.3(4) . .
C22B O1_7 C1_7 C2_7 163.3(4) . .
O1_7 C1_7 C2_7 C3_7 172.1(5) . .
O1_7 C1_7 C2_7 C4_7 -62.2(6) . .
C40B C39B O1_8 C1_8 -2.7(7) . .
C38B C39B O1_8 C1_8 176.5(5) . .
C39B O1_8 C1_8 C2_8 -175.5(4) . .
O1_8 C1_8 C2_8 C4_8 -66.9(6) . .
O1_8 C1_8 C2_8 C3_8 168.0(6) . .
C43B C42B O1_9 C1_9 -4.6(8) . .
C41B C42B O1_9 C1_9 172.7(5) . .
C42B O1_9 C1_9 C2_9 -168.6(5) . .
O1_9 C1_9 C2_9 C3_9 -62.4(7) . .
O1_9 C1_9 C2_9 C4_9 173.5(5) . .
C51B C50B O1_10 C1_10 -4.0(8) . .
C49B C50B O1_10 C1_10 174.2(5) . .
C50B O1_10 C1_10 C2_10 -178.9(5) . .
O1_10 C1_10 C2_10 C3_10 -56.7(7) . .
O1_10 C1_10 C2_10 C4_10 179.8(5) . .
C59B C58B O1_11 C1_11 -0.6(7) . .
C57B C58B O1_11 C1_11 178.8(4) . .
C58B O1_11 C1_11 C2_11 -179.6(4) . .
O1_11 C1_11 C2_11 C3_11 62.2(6) . .
O1_11 C1_11 C2_11 C4_11 -173.2(5) . .
C48A C49A O1_12 C1_12 -0.8(7) . .
C50A C49A O1_12 C1_12 179.7(4) . .
C49A O1_12 C1_12 C2_12 179.0(5) . .
O1_12 C1_12 C2_12 C3_12 56.7(10) . .
O1_12 C1_12 C2_12 C4_12 174.9(7) . .
C58A C59A O1_13 C1_13 -7.2(7) . .
C60A C59A O1_13 C1_13 171.8(4) . .
C59A O1_13 C1_13 C2_13 -171.0(4) . .
O1_13 C1_13 C2_13 C3_13 58.6(6) . .
O1_13 C1_13 C2_13 C4_13 -178.7(4) . .
C68A C69A O1_14 C1_14 -13.0(7) . .
C70A C69A O1_14 C1_14 167.1(4) . .
C69A O1_14 C1_14 C2_14 -176.7(4) . .
O1_14 C1_14 C2_14 C4_14 51.1(6) . .
O1_14 C1_14 C2_14 C3_14 176.4(4) . .
